data_2203019
loop_
_publ_author_name
'Bond, Andrew D.'
'Feeder, Neil'
'Redman, James E.'
'Teat, Simon J.'
'Sanders, Jeremy K. M.'

_publ_section_title
;Synchrotron X-ray study of
 [5,15-diphenyl-2,8,12,18-tetra-<i>n</i>-hexyl-3,7,13,17-tetramethylporphyrinato]nickel(II)
;
_journal_issue 9
_journal_name_full 'Acta Crystallographica Section E'
_journal_page_first m818
_journal_page_last m820
_journal_paper_doi 10.1107/S1600536803018853
_journal_volume 59
_journal_year 2003
_chemical_formula_iupac '[Ni (C60 H76 N4)]'
_chemical_formula_moiety 'C60 H76 N4 Ni'
_chemical_formula_sum 'C60 H76 N4 Ni'
_chemical_formula_weight 911.96
_chemical_name_systematic
;
[5,15-Diphenyl-2,8,12,18-tetra-n-hexyl-3,7,13,17-
tetramethylporphyrinato]nickel(II)
;
_space_group_IT_number 14
_symmetry_cell_setting monoclinic
_symmetry_space_group_name_Hall '-P 2yn'
_symmetry_space_group_name_H-M 'P 1 21/n 1'
_atom_sites_solution_hydrogens geom
_atom_sites_solution_primary direct
_atom_sites_solution_secondary difmap
_cell_angle_alpha 90.00
_cell_angle_beta 92.040(10)
_cell_angle_gamma 90.00
_cell_formula_units_Z 8
_cell_length_a 14.9640(10)
_cell_length_b 18.4920(10)
_cell_length_c 36.260(2)
_cell_measurement_reflns_used 35312
_cell_measurement_temperature 150(2)
_cell_measurement_theta_max 29.5
_cell_measurement_theta_min 2.9
_cell_volume 10027.3(10)
_computing_cell_refinement 'LSCELL (Clegg, 1995)'
_computing_data_collection 'SMART (Siemens, 1994)'
_computing_data_reduction 'SAINT (Siemens, 1994)'
_computing_molecular_graphics SHELXTL
_computing_publication_material SHELXTL
_computing_structure_refinement SHELXTL
_computing_structure_solution 'SHELXTL (Sheldrick, 2000)'
_diffrn_ambient_temperature 150(2)
_diffrn_detector_area_resol_mean 8.192
_diffrn_measured_fraction_theta_full 0.95
_diffrn_measured_fraction_theta_max 0.90
_diffrn_measurement_device_type 'Bruker SMART CCD'
_diffrn_measurement_method 'Thin-slice \w'
_diffrn_radiation_monochromator 'Silicon 111'
_diffrn_radiation_source 'Daresbury SRS, Station 9.8'
_diffrn_radiation_type synchrotron
_diffrn_radiation_wavelength 0.6891
_diffrn_reflns_av_R_equivalents 0.053
_diffrn_reflns_av_sigmaI/netI 0.075
_diffrn_reflns_limit_h_max 19
_diffrn_reflns_limit_h_min -21
_diffrn_reflns_limit_k_max 25
_diffrn_reflns_limit_k_min -20
_diffrn_reflns_limit_l_max 48
_diffrn_reflns_limit_l_min -49
_diffrn_reflns_number 69934
_diffrn_reflns_theta_full 24.2
_diffrn_reflns_theta_max 29.5
_diffrn_reflns_theta_min 1.7
_diffrn_standards_number 0
_exptl_absorpt_coefficient_mu 0.43
_exptl_absorpt_correction_T_max 0.983
_exptl_absorpt_correction_T_min 0.950
_exptl_absorpt_correction_type multi-scan
_exptl_absorpt_process_details
;
 Correction applied by SADABS (Sheldrick, 1997).
 Note that the transmission factors are not real since they
 include corrections for beam decay and possibly
 crystal decay (the two cannot be distinguished).
 The numbers listed in the CIF are those calculated by SHELXL.
;
_exptl_crystal_colour red
_exptl_crystal_density_diffrn 1.208
_exptl_crystal_density_method 'not measured'
_exptl_crystal_description block
_exptl_crystal_F_000 3936
_exptl_crystal_size_max 0.12
_exptl_crystal_size_mid 0.06
_exptl_crystal_size_min 0.04
_refine_diff_density_max 0.71
_refine_diff_density_min -0.74
_refine_ls_extinction_method none
_refine_ls_goodness_of_fit_ref 0.95
_refine_ls_hydrogen_treatment constr
_refine_ls_matrix_type full
_refine_ls_number_parameters 1187
_refine_ls_number_reflns 27810
_refine_ls_number_restraints 0
_refine_ls_restrained_S_all 0.95
_refine_ls_R_factor_all 0.088
_refine_ls_R_factor_gt 0.052
_refine_ls_shift/su_max 0.003
_refine_ls_shift/su_mean 0.000
_refine_ls_structure_factor_coef Fsqd
_refine_ls_weighting_details 'calc w = 1/[\s^2^(Fo^2^)+(0.0702P)^2^] where P = (Fo^2^+2Fc^2^)/3'
_refine_ls_weighting_scheme calc
_refine_ls_wR_factor_gt 0.121
_refine_ls_wR_factor_ref 0.129
_reflns_number_gt 17657
_reflns_number_total 27810
_reflns_threshold_expression I>2\s(I)
_cod_data_source_file ya6170.cif
_cod_data_source_block I
_cod_original_sg_symbol_H-M 'P 21/n'
_cod_database_code 2203019
_cod_database_fobs_code 2203019

loop_
_symmetry_equiv_pos_as_xyz
'x, y, z'
'-x+1/2, y+1/2, -z+1/2'
'-x, -y, -z'
'x-1/2, -y-1/2, z-1/2'

loop_
_atom_site_label
_atom_site_fract_x
_atom_site_fract_y
_atom_site_fract_z
_atom_site_U_iso_or_equiv
_atom_site_adp_type
_atom_site_calc_flag
_atom_site_refinement_flags
_atom_site_occupancy
_atom_site_disorder_assembly
_atom_site_disorder_group
_atom_site_type_symbol
Ni1A 0.739666(16) 0.358258(12) 0.714083(6) 0.01372(6) Uani d . 1 . . Ni
N1A 0.85848(11) 0.36571(8) 0.69684(4) 0.0162(3) Uani d . 1 . . N
N2A 0.78999(10) 0.35708(8) 0.76345(4) 0.0155(3) Uani d . 1 . . N
N3A 0.62077(10) 0.35371(8) 0.73140(4) 0.0158(3) Uani d . 1 . . N
N4A 0.68982(10) 0.35568(8) 0.66469(4) 0.0157(3) Uani d . 1 . . N
C1A 0.87996(13) 0.38929(10) 0.66230(5) 0.0168(4) Uani d . 1 . . C
C2A 0.97508(13) 0.39267(10) 0.65900(5) 0.0185(4) Uani d . 1 . . C
C3A 1.01253(13) 0.36701(10) 0.69110(5) 0.0182(4) Uani d . 1 . . C
C4A 0.93907(12) 0.35180(10) 0.71515(5) 0.0164(4) Uani d . 1 . . C
C5A 0.94696(12) 0.33185(10) 0.75247(5) 0.0160(4) Uani d . 1 . . C
C6A 0.87489(13) 0.33687(10) 0.77562(5) 0.0166(4) Uani d . 1 . . C
C7A 0.87964(13) 0.33284(10) 0.81604(5) 0.0186(4) Uani d . 1 . . C
C8A 0.79964(13) 0.35750(10) 0.82743(5) 0.0188(4) Uani d . 1 . . C
C9A 0.74434(13) 0.37082(10) 0.79485(5) 0.0169(4) Uani d . 1 . . C
C10A 0.65473(13) 0.38636(10) 0.79546(5) 0.0178(4) Uani d . 1 . . C
H10 0.6320 0.4062 0.8174 0.021 Uiso calc R 1 . . H
C11A 0.59619(13) 0.37468(10) 0.76601(5) 0.0161(4) Uani d . 1 . . C
C12A 0.50147(13) 0.37072(10) 0.76947(5) 0.0173(4) Uani d . 1 . . C
C13A 0.46665(13) 0.34347(10) 0.73718(5) 0.0176(4) Uani d . 1 . . C
C14A 0.54181(12) 0.33483(9) 0.71281(5) 0.0154(3) Uani d . 1 . . C
C15A 0.53654(13) 0.31737(10) 0.67542(5) 0.0169(4) Uani d . 1 . . C
C16A 0.60792(13) 0.32844(10) 0.65235(5) 0.0175(4) Uani d . 1 . . C
C17A 0.60493(13) 0.32311(11) 0.61218(5) 0.0194(4) Uani d . 1 . . C
C18A 0.68044(13) 0.35553(11) 0.60068(5) 0.0200(4) Uani d . 1 . . C
C19A 0.73334(13) 0.37364(10) 0.63331(5) 0.0177(4) Uani d . 1 . . C
C20A 0.82043(13) 0.39656(10) 0.63279(5) 0.0175(4) Uani d . 1 . . C
H20A 0.8406 0.4186 0.6109 0.021 Uiso calc R 1 . . H
C21A 1.11150(14) 0.35915(13) 0.69800(6) 0.0295(5) Uani d . 1 . . C
H21A 1.1422 0.3669 0.6749 0.044 Uiso calc R 1 . . H
H21B 1.1248 0.3104 0.7073 0.044 Uiso calc R 1 . . H
H21C 1.1322 0.3950 0.7163 0.044 Uiso calc R 1 . . H
C22A 0.95326(14) 0.30636(12) 0.84155(5) 0.0255(4) Uani d . 1 . . C
H22A 1.0003 0.3431 0.8437 0.038 Uiso calc R 1 . . H
H22B 0.9782 0.2616 0.8317 0.038 Uiso calc R 1 . . H
H22C 0.9295 0.2970 0.8659 0.038 Uiso calc R 1 . . H
C23A 0.36987(14) 0.32739(13) 0.73065(6) 0.0276(5) Uani d . 1 . . C
H23A 0.3617 0.2752 0.7272 0.041 Uiso calc R 1 . . H
H23B 0.3477 0.3530 0.7085 0.041 Uiso calc R 1 . . H
H23C 0.3366 0.3434 0.7520 0.041 Uiso calc R 1 . . H
C24A 0.53833(15) 0.28489(12) 0.58732(5) 0.0274(5) Uani d . 1 . . C
H24A 0.4826 0.3127 0.5858 0.041 Uiso calc R 1 . . H
H24B 0.5264 0.2367 0.5973 0.041 Uiso calc R 1 . . H
H24C 0.5624 0.2802 0.5626 0.041 Uiso calc R 1 . . H
C25A 1.02095(14) 0.41484(11) 0.62478(5) 0.0214(4) Uani d . 1 . . C
H25A 1.0776 0.4396 0.6319 0.026 Uiso calc R 1 . . H
H25B 0.9826 0.4499 0.6110 0.026 Uiso calc R 1 . . H
C26A 1.04142(14) 0.35129(11) 0.59942(5) 0.0242(4) Uani d . 1 . . C
H26A 1.0780 0.3153 0.6134 0.029 Uiso calc R 1 . . H
H26B 0.9846 0.3277 0.5914 0.029 Uiso calc R 1 . . H
C27A 1.09116(15) 0.37495(12) 0.56560(5) 0.0259(4) Uani d . 1 . . C
H27A 1.0521 0.4077 0.5507 0.031 Uiso calc R 1 . . H
H27B 1.1448 0.4027 0.5738 0.031 Uiso calc R 1 . . H
C28A 1.12016(17) 0.31297(13) 0.54138(6) 0.0360(6) Uani d . 1 . . C
H28A 1.0663 0.2865 0.5322 0.043 Uiso calc R 1 . . H
H28B 1.1569 0.2790 0.5566 0.043 Uiso calc R 1 . . H
C29A 1.17375(18) 0.33690(16) 0.50839(6) 0.0455(7) Uani d . 1 . . C
H29A 1.1872 0.2939 0.4933 0.055 Uiso calc R 1 . . H
H29B 1.1366 0.3701 0.4929 0.055 Uiso calc R 1 . . H
C30A 1.2600(2) 0.3742(2) 0.51924(8) 0.0677(10) Uani d . 1 . . C
H30A 1.2470 0.4206 0.5310 0.102 Uiso calc R 1 . . H
H30B 1.2945 0.3828 0.4972 0.102 Uiso calc R 1 . . H
H30C 1.2947 0.3437 0.5366 0.102 Uiso calc R 1 . . H
C31A 0.76642(14) 0.36331(11) 0.86607(5) 0.0215(4) Uani d . 1 . . C
H31A 0.7282 0.4068 0.8678 0.026 Uiso calc R 1 . . H
H31B 0.8182 0.3694 0.8836 0.026 Uiso calc R 1 . . H
C32A 0.71302(14) 0.29684(11) 0.87718(5) 0.0231(4) Uani d . 1 . . C
H32A 0.6601 0.2921 0.8602 0.028 Uiso calc R 1 . . H
H32B 0.7505 0.2533 0.8741 0.028 Uiso calc R 1 . . H
C33A 0.68176(15) 0.29913(12) 0.91669(5) 0.0270(4) Uani d . 1 . . C
H33A 0.6488 0.2540 0.9217 0.032 Uiso calc R 1 . . H
H33B 0.7349 0.3006 0.9337 0.032 Uiso calc R 1 . . H
C34A 0.62225(15) 0.36299(12) 0.92495(6) 0.0280(5) Uani d . 1 . . C
H34A 0.5751 0.3669 0.9052 0.034 Uiso calc R 1 . . H
H34B 0.6585 0.4078 0.9245 0.034 Uiso calc R 1 . . H
C35A 0.57800(17) 0.35763(15) 0.96211(6) 0.0375(6) Uani d . 1 . . C
H35A 0.5403 0.3137 0.9624 0.045 Uiso calc R 1 . . H
H35B 0.6249 0.3526 0.9819 0.045 Uiso calc R 1 . . H
C36A 0.52073(19) 0.42298(17) 0.97017(8) 0.0521(8) Uani d . 1 . . C
H36A 0.5583 0.4664 0.9712 0.078 Uiso calc R 1 . . H
H36B 0.4924 0.4163 0.9939 0.078 Uiso calc R 1 . . H
H36C 0.4744 0.4285 0.9506 0.078 Uiso calc R 1 . . H
C37A 0.45340(13) 0.39240(10) 0.80320(5) 0.0196(4) Uani d . 1 . . C
H37A 0.3935 0.4107 0.7954 0.024 Uiso calc R 1 . . H
H37B 0.4864 0.4329 0.8152 0.024 Uiso calc R 1 . . H
C38A 0.44185(13) 0.33247(10) 0.83172(5) 0.0191(4) Uani d . 1 . . C
H38A 0.4115 0.2906 0.8198 0.023 Uiso calc R 1 . . H
H38B 0.5014 0.3163 0.8413 0.023 Uiso calc R 1 . . H
C39A 0.38715(14) 0.35903(11) 0.86358(5) 0.0223(4) Uani d . 1 . . C
H39A 0.4184 0.4007 0.8754 0.027 Uiso calc R 1 . . H
H39B 0.3286 0.3765 0.8536 0.027 Uiso calc R 1 . . H
C40A 0.37086(16) 0.30232(12) 0.89291(6) 0.0310(5) Uani d . 1 . . C
H40A 0.4282 0.2909 0.9061 0.037 Uiso calc R 1 . . H
H40B 0.3487 0.2575 0.8808 0.037 Uiso calc R 1 . . H
C41A 0.30286(19) 0.32743(15) 0.92101(6) 0.0420(6) Uani d . 1 . . C
H41A 0.3077 0.2957 0.9430 0.050 Uiso calc R 1 . . H
H41B 0.3182 0.3772 0.9290 0.050 Uiso calc R 1 . . H
C42A 0.20728(18) 0.32649(14) 0.90600(7) 0.0430(6) Uani d . 1 . . C
H42A 0.2025 0.3559 0.8835 0.064 Uiso calc R 1 . . H
H42B 0.1679 0.3463 0.9245 0.064 Uiso calc R 1 . . H
H42C 0.1896 0.2766 0.9002 0.064 Uiso calc R 1 . . H
C43A 0.71234(14) 0.36244(12) 0.56187(5) 0.0239(4) Uani d . 1 . . C
H43A 0.7461 0.4082 0.5596 0.029 Uiso calc R 1 . . H
H43B 0.6600 0.3644 0.5444 0.029 Uiso calc R 1 . . H
C44A 0.77237(16) 0.29877(12) 0.55164(6) 0.0294(5) Uani d . 1 . . C
H44A 0.8255 0.2984 0.5687 0.035 Uiso calc R 1 . . H
H44B 0.7392 0.2532 0.5555 0.035 Uiso calc R 1 . . H
C45A 0.80404(17) 0.29977(13) 0.51209(6) 0.0346(5) Uani d . 1 . . C
H45A 0.8395 0.2555 0.5080 0.042 Uiso calc R 1 . . H
H45B 0.7510 0.2981 0.4950 0.042 Uiso calc R 1 . . H
C46A 0.85987(16) 0.36470(13) 0.50240(6) 0.0330(5) Uani d . 1 . . C
H46A 0.9036 0.3745 0.5229 0.040 Uiso calc R 1 . . H
H46B 0.8205 0.4075 0.4996 0.040 Uiso calc R 1 . . H
C47A 0.91010(16) 0.35396(13) 0.46676(6) 0.0347(5) Uani d . 1 . . C
H47A 0.9552 0.3153 0.4706 0.042 Uiso calc R 1 . . H
H47B 0.8673 0.3379 0.4470 0.042 Uiso calc R 1 . . H
C48A 0.9562(2) 0.42200(16) 0.45449(7) 0.0488(7) Uani d . 1 . . C
H48A 0.9114 0.4593 0.4486 0.073 Uiso calc R 1 . . H
H48B 0.9903 0.4117 0.4325 0.073 Uiso calc R 1 . . H
H48C 0.9969 0.4392 0.4744 0.073 Uiso calc R 1 . . H
C49A 1.03567(12) 0.31070(10) 0.76822(5) 0.0164(4) Uani d . 1 . . C
C50A 1.09191(13) 0.36253(11) 0.78447(5) 0.0207(4) Uani d . 1 . . C
H50A 1.0731 0.4115 0.7854 0.025 Uiso calc R 1 . . H
C51A 1.17474(14) 0.34322(12) 0.79918(6) 0.0252(4) Uani d . 1 . . C
H51A 1.2128 0.3789 0.8102 0.030 Uiso calc R 1 . . H
C52A 1.20248(15) 0.27199(13) 0.79783(6) 0.0301(5) Uani d . 1 . . C
H52A 1.2594 0.2587 0.8082 0.036 Uiso calc R 1 . . H
C53A 1.14796(15) 0.22050(12) 0.78159(6) 0.0302(5) Uani d . 1 . . C
H53A 1.1673 0.1716 0.7806 0.036 Uiso calc R 1 . . H
C54A 1.06483(14) 0.23951(11) 0.76663(6) 0.0238(4) Uani d . 1 . . C
H54A 1.0276 0.2037 0.7552 0.029 Uiso calc R 1 . . H
C55A 0.44859(13) 0.29605(10) 0.65864(5) 0.0175(4) Uani d . 1 . . C
C56A 0.39459(14) 0.34774(11) 0.64072(5) 0.0217(4) Uani d . 1 . . C
H56A 0.4156 0.3959 0.6383 0.026 Uiso calc R 1 . . H
C57A 0.31042(14) 0.32913(12) 0.62647(6) 0.0257(4) Uani d . 1 . . C
H57A 0.2740 0.3646 0.6144 0.031 Uiso calc R 1 . . H
C58A 0.27945(15) 0.25896(12) 0.62986(6) 0.0290(5) Uani d . 1 . . C
H58A 0.2217 0.2462 0.6202 0.035 Uiso calc R 1 . . H
C59A 0.33280(15) 0.20789(12) 0.64725(6) 0.0300(5) Uani d . 1 . . C
H59A 0.3117 0.1597 0.6495 0.036 Uiso calc R 1 . . H
C60A 0.41669(14) 0.22585(11) 0.66148(6) 0.0240(4) Uani d . 1 . . C
H60A 0.4529 0.1899 0.6733 0.029 Uiso calc R 1 . . H
Ni1B 0.246765(15) 0.049225(13) 0.710011(6) 0.01362(6) Uani d . 1 . . Ni
N1B 0.36580(10) 0.04171(8) 0.69262(4) 0.0157(3) Uani d . 1 . . N
N2B 0.29732(10) 0.05107(8) 0.75922(4) 0.0156(3) Uani d . 1 . . N
N3B 0.12825(10) 0.05322(8) 0.72763(4) 0.0152(3) Uani d . 1 . . N
N4B 0.19619(11) 0.05225(8) 0.66069(4) 0.0159(3) Uani d . 1 . . N
C1B 0.38737(13) 0.01872(10) 0.65804(5) 0.0169(4) Uani d . 1 . . C
C2B 0.48202(13) 0.01398(10) 0.65472(5) 0.0183(4) Uani d . 1 . . C
C3B 0.52009(13) 0.03841(10) 0.68690(5) 0.0196(4) Uani d . 1 . . C
C4B 0.44672(12) 0.05467(10) 0.71102(5) 0.0165(4) Uani d . 1 . . C
C5B 0.45428(13) 0.07587(10) 0.74801(5) 0.0167(4) Uani d . 1 . . C
C6B 0.38245(13) 0.07221(10) 0.77133(5) 0.0167(4) Uani d . 1 . . C
C7B 0.38654(13) 0.07764(10) 0.81152(5) 0.0180(4) Uani d . 1 . . C
C8B 0.30760(13) 0.05186(10) 0.82316(5) 0.0183(4) Uani d . 1 . . C
C9B 0.25262(12) 0.03722(10) 0.79082(5) 0.0164(4) Uani d . 1 . . C
C10B 0.16319(13) 0.02052(10) 0.79161(5) 0.0169(4) Uani d . 1 . . C
H10B 0.1410 0.0002 0.8135 0.020 Uiso calc R 1 . . H
C11B 0.10426(12) 0.03174(9) 0.76219(5) 0.0152(4) Uani d . 1 . . C
C12B 0.00933(13) 0.03486(10) 0.76583(5) 0.0169(4) Uani d . 1 . . C
C13B -0.02602(13) 0.06227(10) 0.73366(5) 0.0180(4) Uani d . 1 . . C
C14B 0.04883(13) 0.07188(10) 0.70922(5) 0.0166(4) Uani d . 1 . . C
C15B 0.04297(12) 0.08974(10) 0.67171(5) 0.0160(4) Uani d . 1 . . C
C16B 0.11409(13) 0.07895(10) 0.64856(5) 0.0167(4) Uani d . 1 . . C
C17B 0.11153(13) 0.08573(11) 0.60833(5) 0.0198(4) Uani d . 1 . . C
C18B 0.18778(13) 0.05575(11) 0.59663(5) 0.0195(4) Uani d . 1 . . C
C19B 0.24019(13) 0.03642(10) 0.62914(5) 0.0179(4) Uani d . 1 . . C
C20B 0.32731(13) 0.01328(10) 0.62840(5) 0.0188(4) Uani d . 1 . . C
H20B 0.3473 -0.0076 0.6062 0.023 Uiso calc R 1 . . H
C21B 0.61866(14) 0.04529(13) 0.69402(6) 0.0276(5) Uani d . 1 . . C
H21D 0.6498 0.0345 0.6713 0.041 Uiso calc R 1 . . H
H21E 0.6380 0.0112 0.7134 0.041 Uiso calc R 1 . . H
H21F 0.6329 0.0947 0.7020 0.041 Uiso calc R 1 . . H
C22B 0.45937(14) 0.10693(13) 0.83685(5) 0.0281(5) Uani d . 1 . . C
H22D 0.4355 0.1158 0.8613 0.042 Uiso calc R 1 . . H
H22E 0.4819 0.1524 0.8268 0.042 Uiso calc R 1 . . H
H22F 0.5083 0.0718 0.8390 0.042 Uiso calc R 1 . . H
C23B -0.12356(14) 0.07766(12) 0.72739(6) 0.0261(4) Uani d . 1 . . C
H23D -0.1563 0.0615 0.7488 0.039 Uiso calc R 1 . . H
H23E -0.1459 0.0518 0.7053 0.039 Uiso calc R 1 . . H
H23F -0.1324 0.1298 0.7239 0.039 Uiso calc R 1 . . H
C24B 0.04276(15) 0.12232(13) 0.58325(5) 0.0285(5) Uani d . 1 . . C
H24D 0.0696 0.1342 0.5597 0.043 Uiso calc R 1 . . H
H24E 0.0222 0.1668 0.5949 0.043 Uiso calc R 1 . . H
H24F -0.0081 0.0897 0.5788 0.043 Uiso calc R 1 . . H
C25B 0.52755(14) -0.00583(11) 0.61999(5) 0.0226(4) Uani d . 1 . . C
H25C 0.4896 -0.0405 0.6057 0.027 Uiso calc R 1 . . H
H25D 0.5850 -0.0300 0.6264 0.027 Uiso calc R 1 . . H
C26B 0.54523(14) 0.06032(11) 0.59618(5) 0.0241(4) Uani d . 1 . . C
H26C 0.4872 0.0824 0.5886 0.029 Uiso calc R 1 . . H
H26D 0.5790 0.0963 0.6113 0.029 Uiso calc R 1 . . H
C27B 0.59727(14) 0.04446(12) 0.56167(5) 0.0254(4) Uani d . 1 . . C
H27C 0.6528 0.0180 0.5687 0.030 Uiso calc R 1 . . H
H27D 0.5608 0.0131 0.5449 0.030 Uiso calc R 1 . . H
C28B 0.62116(16) 0.11358(12) 0.54154(6) 0.0301(5) Uani d . 1 . . C
H28C 0.6513 0.1468 0.5594 0.036 Uiso calc R 1 . . H
H28D 0.5650 0.1372 0.5327 0.036 Uiso calc R 1 . . H
C29B 0.68123(17) 0.10393(13) 0.50880(6) 0.0351(5) Uani d . 1 . . C
H29C 0.6544 0.0672 0.4919 0.042 Uiso calc R 1 . . H
H29D 0.6839 0.1501 0.4951 0.042 Uiso calc R 1 . . H
C30B 0.77516(17) 0.08082(15) 0.52000(7) 0.0416(6) Uani d . 1 . . C
H30D 0.8008 0.1153 0.5380 0.062 Uiso calc R 1 . . H
H30E 0.8119 0.0796 0.4982 0.062 Uiso calc R 1 . . H
H30F 0.7736 0.0326 0.5311 0.062 Uiso calc R 1 . . H
C31B 0.27658(14) 0.04447(11) 0.86180(5) 0.0227(4) Uani d . 1 . . C
H31C 0.3294 0.0396 0.8788 0.027 Uiso calc R 1 . . H
H31D 0.2407 -0.0003 0.8636 0.027 Uiso calc R 1 . . H
C32B 0.22025(14) 0.10880(11) 0.87401(5) 0.0233(4) Uani d . 1 . . C
H32C 0.2577 0.1529 0.8740 0.028 Uiso calc R 1 . . H
H32D 0.1702 0.1160 0.8558 0.028 Uiso calc R 1 . . H
C33B 0.18219(15) 0.09921(12) 0.91229(6) 0.0284(5) Uani d . 1 . . C
H33C 0.2324 0.0941 0.9307 0.034 Uiso calc R 1 . . H
H33D 0.1484 0.1433 0.9186 0.034 Uiso calc R 1 . . H
C34B 0.12094(15) 0.03394(12) 0.91511(6) 0.0287(5) Uani d . 1 . . C
H34C 0.0768 0.0349 0.8941 0.034 Uiso calc R 1 . . H
H34D 0.1571 -0.0105 0.9128 0.034 Uiso calc R 1 . . H
C35B 0.07114(18) 0.03022(14) 0.95076(6) 0.0387(6) Uani d . 1 . . C
H35C 0.0313 0.0728 0.9524 0.046 Uiso calc R 1 . . H
H35D 0.1147 0.0320 0.9719 0.046 Uiso calc R 1 . . H
C36B 0.01579(19) -0.03837(15) 0.95303(7) 0.0465(7) Uani d . 1 . . C
H36D -0.0261 -0.0410 0.9317 0.070 Uiso calc R 1 . . H
H36E -0.0177 -0.0378 0.9758 0.070 Uiso calc R 1 . . H
H36F 0.0555 -0.0805 0.9531 0.070 Uiso calc R 1 . . H
C37B -0.03796(13) 0.01538(10) 0.80004(5) 0.0195(4) Uani d . 1 . . C
H37C -0.0035 -0.0230 0.8133 0.023 Uiso calc R 1 . . H
H37D -0.0973 -0.0048 0.7929 0.023 Uiso calc R 1 . . H
C38B -0.05079(13) 0.07882(10) 0.82638(5) 0.0196(4) Uani d . 1 . . C
H38C 0.0085 0.0963 0.8355 0.024 Uiso calc R 1 . . H
H38D -0.0808 0.1190 0.8128 0.024 Uiso calc R 1 . . H
C39B -0.10624(14) 0.05793(11) 0.85913(5) 0.0233(4) Uani d . 1 . . C
H39C -0.1649 0.0393 0.8499 0.028 Uiso calc R 1 . . H
H39D -0.0755 0.0185 0.8730 0.028 Uiso calc R 1 . . H
C40B -0.12124(17) 0.12091(14) 0.88513(6) 0.0357(6) Uani d . 1 . . C
H40C -0.1481 0.1614 0.8707 0.043 Uiso calc R 1 . . H
H40D -0.0624 0.1375 0.8952 0.043 Uiso calc R 1 . . H
C41B -0.1810(2) 0.10425(17) 0.91721(7) 0.0494(7) Uani d . 1 . . C
H41C -0.1547 0.0633 0.9315 0.059 Uiso calc R 1 . . H
H41D -0.1815 0.1468 0.9338 0.059 Uiso calc R 1 . . H
C42B -0.2767(2) 0.08539(15) 0.90568(8) 0.0503(8) Uani d . 1 . . C
H42D -0.3041 0.1263 0.8923 0.075 Uiso calc R 1 . . H
H42E -0.3107 0.0749 0.9277 0.075 Uiso calc R 1 . . H
H42F -0.2771 0.0428 0.8896 0.075 Uiso calc R 1 . . H
C43B 0.22199(14) 0.05244(11) 0.55814(5) 0.0225(4) Uani d . 1 . . C
H43C 0.1706 0.0485 0.5403 0.027 Uiso calc R 1 . . H
H43D 0.2592 0.0085 0.5557 0.027 Uiso calc R 1 . . H
C44B 0.27755(15) 0.11899(12) 0.54872(5) 0.0261(4) Uani d . 1 . . C
H44C 0.2372 0.1613 0.5463 0.031 Uiso calc R 1 . . H
H44D 0.3208 0.1287 0.5694 0.031 Uiso calc R 1 . . H
C45B 0.32878(16) 0.11149(13) 0.51330(6) 0.0309(5) Uani d . 1 . . C
H45C 0.3719 0.0711 0.5162 0.037 Uiso calc R 1 . . H
H45D 0.2862 0.0992 0.4927 0.037 Uiso calc R 1 . . H
C46B 0.37894(16) 0.17969(13) 0.50350(6) 0.0339(5) Uani d . 1 . . C
H46C 0.4180 0.1938 0.5249 0.041 Uiso calc R 1 . . H
H46D 0.3351 0.2191 0.4991 0.041 Uiso calc R 1 . . H
C47B 0.43578(17) 0.17272(16) 0.46988(7) 0.0433(6) Uani d . 1 . . C
H47C 0.3966 0.1613 0.4481 0.052 Uiso calc R 1 . . H
H47D 0.4781 0.1320 0.4737 0.052 Uiso calc R 1 . . H
C48B 0.4884(2) 0.24151(18) 0.46227(9) 0.0676(10) Uani d . 1 . . C
H48D 0.4470 0.2823 0.4592 0.101 Uiso calc R 1 . . H
H48E 0.5216 0.2353 0.4397 0.101 Uiso calc R 1 . . H
H48F 0.5305 0.2511 0.4830 0.101 Uiso calc R 1 . . H
C49B 0.54362(13) 0.09633(10) 0.76420(5) 0.0171(4) Uani d . 1 . . C
C50B 0.59825(14) 0.04458(11) 0.78099(5) 0.0220(4) Uani d . 1 . . C
H50B 0.5784 -0.0042 0.7819 0.026 Uiso calc R 1 . . H
C51B 0.68042(14) 0.06232(12) 0.79632(6) 0.0263(4) Uani d . 1 . . C
H51B 0.7171 0.0261 0.8077 0.032 Uiso calc R 1 . . H
C52B 0.70969(14) 0.13331(12) 0.79518(6) 0.0285(5) Uani d . 1 . . C
H52B 0.7661 0.1462 0.8061 0.034 Uiso calc R 1 . . H
C53B 0.65616(15) 0.18549(12) 0.77801(6) 0.0297(5) Uani d . 1 . . C
H53B 0.6763 0.2341 0.7769 0.036 Uiso calc R 1 . . H
C54B 0.57382(14) 0.16704(11) 0.76250(6) 0.0252(4) Uani d . 1 . . C
H54B 0.5377 0.2029 0.7506 0.030 Uiso calc R 1 . . H
C55B -0.04548(13) 0.11167(10) 0.65556(5) 0.0173(4) Uani d . 1 . . C
C56B -0.07687(14) 0.18188(11) 0.66012(6) 0.0251(4) Uani d . 1 . . C
H56B -0.0398 0.2170 0.6722 0.030 Uiso calc R 1 . . H
C57B -0.16192(16) 0.20071(12) 0.64711(6) 0.0320(5) Uani d . 1 . . C
H57B -0.1832 0.2486 0.6504 0.038 Uiso calc R 1 . . H
C58B -0.21577(15) 0.15004(13) 0.62942(6) 0.0320(5) Uani d . 1 . . C
H58B -0.2742 0.1630 0.6207 0.038 Uiso calc R 1 . . H
C59B -0.18464(15) 0.08028(12) 0.62439(6) 0.0293(5) Uani d . 1 . . C
H59B -0.2215 0.0455 0.6120 0.035 Uiso calc R 1 . . H
C60B -0.10028(14) 0.06153(11) 0.63735(5) 0.0217(4) Uani d . 1 . . C
H60B -0.0792 0.0137 0.6338 0.026 Uiso calc R 1 . . H

loop_
_atom_site_aniso_label
_atom_site_aniso_U_11
_atom_site_aniso_U_22
_atom_site_aniso_U_33
_atom_site_aniso_U_12
_atom_site_aniso_U_13
_atom_site_aniso_U_23
Ni1A 0.01004(12) 0.01601(12) 0.01531(11) -0.00039(9) 0.00297(8) 0.00008(9)
N1A 0.0151(8) 0.0161(8) 0.0174(7) -0.0020(6) 0.0022(6) -0.0003(6)
N2A 0.0129(8) 0.0165(8) 0.0174(7) -0.0016(6) 0.0036(6) -0.0002(6)
N3A 0.0126(8) 0.0167(8) 0.0181(7) 0.0008(6) 0.0023(6) 0.0006(6)
N4A 0.0138(8) 0.0152(8) 0.0184(7) 0.0010(6) 0.0038(6) 0.0002(6)
C1A 0.0145(10) 0.0151(9) 0.0212(9) -0.0016(7) 0.0050(7) -0.0018(7)
C2A 0.0169(10) 0.0168(9) 0.0222(9) -0.0040(7) 0.0075(7) -0.0036(7)
C3A 0.0139(9) 0.0189(9) 0.0220(9) -0.0032(7) 0.0046(7) -0.0031(7)
C4A 0.0122(9) 0.0169(9) 0.0204(8) -0.0015(7) 0.0028(7) -0.0037(7)
C5A 0.0134(9) 0.0143(9) 0.0205(8) -0.0008(7) 0.0017(7) -0.0019(7)
C6A 0.0135(9) 0.0166(9) 0.0198(8) -0.0011(7) 0.0013(7) 0.0001(7)
C7A 0.0155(10) 0.0215(10) 0.0189(9) -0.0028(7) 0.0019(7) 0.0003(7)
C8A 0.0159(10) 0.0209(10) 0.0196(8) -0.0038(7) 0.0025(7) -0.0019(7)
C9A 0.0159(9) 0.0157(9) 0.0193(8) -0.0022(7) 0.0029(7) -0.0001(7)
C10A 0.0169(10) 0.0193(9) 0.0174(8) 0.0007(7) 0.0040(7) -0.0017(7)
C11A 0.0136(9) 0.0159(9) 0.0190(8) 0.0025(7) 0.0049(7) 0.0025(7)
C12A 0.0136(9) 0.0168(9) 0.0216(8) 0.0023(7) 0.0047(7) 0.0047(7)
C13A 0.0145(9) 0.0168(9) 0.0217(9) 0.0022(7) 0.0050(7) 0.0041(7)
C14A 0.0122(9) 0.0133(9) 0.0207(8) 0.0007(6) 0.0015(7) 0.0033(7)
C15A 0.0131(9) 0.0150(9) 0.0224(9) 0.0016(7) -0.0006(7) 0.0032(7)
C16A 0.0160(10) 0.0175(9) 0.0189(8) 0.0030(7) 0.0013(7) 0.0003(7)
C17A 0.0173(10) 0.0225(10) 0.0184(8) 0.0032(7) 0.0011(7) -0.0011(7)
C18A 0.0180(10) 0.0243(10) 0.0179(8) 0.0032(8) 0.0024(7) 0.0007(7)
C19A 0.0175(10) 0.0160(9) 0.0199(8) 0.0021(7) 0.0021(7) 0.0017(7)
C20A 0.0181(10) 0.0180(9) 0.0168(8) 0.0008(7) 0.0061(7) 0.0021(7)
C21A 0.0123(10) 0.0490(14) 0.0275(10) -0.0022(9) 0.0063(8) 0.0022(9)
C22A 0.0166(10) 0.0401(13) 0.0197(9) 0.0017(9) 0.0002(7) 0.0030(8)
C23A 0.0144(10) 0.0434(13) 0.0252(10) -0.0032(9) 0.0041(8) -0.0012(9)
C24A 0.0222(11) 0.0379(13) 0.0222(9) -0.0023(9) 0.0018(8) -0.0076(9)
C25A 0.0175(10) 0.0242(10) 0.0229(9) -0.0055(8) 0.0068(7) 0.0015(7)
C26A 0.0237(11) 0.0262(11) 0.0231(9) 0.0011(8) 0.0068(8) 0.0002(8)
C27A 0.0229(11) 0.0326(12) 0.0227(9) 0.0020(9) 0.0061(8) 0.0013(8)
C28A 0.0376(15) 0.0430(14) 0.0280(11) 0.0098(11) 0.0082(10) -0.0040(10)
C29A 0.0399(16) 0.072(2) 0.0249(11) 0.0057(13) 0.0114(10) -0.0085(11)
C30A 0.048(2) 0.115(3) 0.0419(15) -0.0192(19) 0.0251(14) -0.0222(17)
C31A 0.0206(10) 0.0263(11) 0.0178(8) -0.0026(8) 0.0032(7) -0.0027(8)
C32A 0.0221(11) 0.0238(10) 0.0240(9) -0.0007(8) 0.0076(8) -0.0006(8)
C33A 0.0241(12) 0.0324(12) 0.0250(10) 0.0008(9) 0.0083(8) 0.0042(8)
C34A 0.0245(12) 0.0341(12) 0.0258(10) 0.0006(9) 0.0072(8) -0.0009(9)
C35A 0.0277(13) 0.0566(16) 0.0288(11) -0.0037(11) 0.0106(9) -0.0079(10)
C36A 0.0385(17) 0.070(2) 0.0489(15) 0.0050(14) 0.0159(13) -0.0220(14)
C37A 0.0149(10) 0.0216(10) 0.0226(9) 0.0045(7) 0.0050(7) 0.0014(7)
C38A 0.0155(10) 0.0191(9) 0.0228(9) 0.0003(7) 0.0036(7) 0.0014(7)
C39A 0.0206(10) 0.0250(10) 0.0215(9) 0.0000(8) 0.0036(7) 0.0010(8)
C40A 0.0329(13) 0.0337(12) 0.0268(10) 0.0006(10) 0.0070(9) 0.0073(9)
C41A 0.0547(18) 0.0476(15) 0.0249(11) 0.0048(13) 0.0184(11) 0.0071(10)
C42A 0.0442(17) 0.0384(14) 0.0481(14) -0.0007(12) 0.0270(12) 0.0013(11)
C43A 0.0203(10) 0.0370(12) 0.0147(8) 0.0006(9) 0.0030(7) 0.0010(8)
C44A 0.0282(12) 0.0358(12) 0.0247(10) -0.0011(9) 0.0087(9) -0.0051(9)
C45A 0.0355(14) 0.0414(14) 0.0277(11) -0.0026(11) 0.0111(10) -0.0068(10)
C46A 0.0335(13) 0.0374(13) 0.0283(11) -0.0016(10) 0.0055(9) -0.0001(9)
C47A 0.0288(13) 0.0427(14) 0.0331(11) 0.0023(10) 0.0082(9) 0.0054(10)
C48A 0.0452(18) 0.0578(18) 0.0441(15) -0.0063(13) 0.0106(12) 0.0149(13)
C49A 0.0123(9) 0.0188(9) 0.0183(8) 0.0002(7) 0.0027(7) -0.0004(7)
C50A 0.0176(10) 0.0201(10) 0.0245(9) -0.0008(7) 0.0021(7) -0.0034(8)
C51A 0.0156(10) 0.0316(12) 0.0283(10) -0.0044(8) -0.0010(8) -0.0023(8)
C52A 0.0149(11) 0.0395(13) 0.0358(11) 0.0034(9) -0.0018(8) 0.0083(10)
C53A 0.0246(12) 0.0234(11) 0.0424(12) 0.0080(9) 0.0003(9) 0.0041(9)
C54A 0.0209(11) 0.0167(10) 0.0339(11) -0.0003(8) 0.0006(8) 0.0000(8)
C55A 0.0152(9) 0.0178(9) 0.0195(8) -0.0014(7) 0.0010(7) -0.0015(7)
C56A 0.0225(11) 0.0183(10) 0.0240(9) 0.0005(8) -0.0022(8) 0.0005(7)
C57A 0.0204(11) 0.0269(11) 0.0295(10) 0.0041(8) -0.0057(8) -0.0006(8)
C58A 0.0165(11) 0.0338(12) 0.0363(11) -0.0029(9) -0.0029(9) -0.0066(9)
C59A 0.0260(12) 0.0237(11) 0.0399(12) -0.0082(9) -0.0036(9) 0.0003(9)
C60A 0.0199(11) 0.0183(10) 0.0335(11) 0.0000(8) -0.0026(8) 0.0037(8)
Ni1B 0.01011(12) 0.01534(12) 0.01563(11) 0.00036(9) 0.00366(8) 0.00004(9)
N1B 0.0136(8) 0.0161(8) 0.0178(7) 0.0016(6) 0.0046(6) 0.0014(6)
N2B 0.0125(8) 0.0169(8) 0.0175(7) 0.0001(6) 0.0038(6) -0.0002(6)
N3B 0.0126(8) 0.0162(8) 0.0170(7) -0.0013(6) 0.0036(6) -0.0013(6)
N4B 0.0145(8) 0.0168(8) 0.0166(7) -0.0005(6) 0.0039(6) -0.0013(6)
C1B 0.0154(10) 0.0153(9) 0.0203(8) 0.0013(7) 0.0063(7) 0.0013(7)
C2B 0.0132(9) 0.0188(9) 0.0235(9) 0.0034(7) 0.0075(7) 0.0028(7)
C3B 0.0142(10) 0.0192(10) 0.0258(9) 0.0031(7) 0.0075(7) 0.0041(7)
C4B 0.0136(9) 0.0140(9) 0.0221(8) 0.0016(7) 0.0047(7) 0.0042(7)
C5B 0.0121(9) 0.0166(9) 0.0214(9) 0.0012(7) 0.0027(7) 0.0022(7)
C6B 0.0138(9) 0.0171(9) 0.0192(8) 0.0006(7) 0.0022(7) 0.0023(7)
C7B 0.0132(9) 0.0214(10) 0.0196(8) 0.0015(7) 0.0010(7) -0.0007(7)
C8B 0.0152(9) 0.0211(10) 0.0189(8) 0.0048(7) 0.0030(7) 0.0012(7)
C9B 0.0138(9) 0.0155(9) 0.0199(8) 0.0020(7) 0.0033(7) 0.0011(7)
C10B 0.0147(9) 0.0172(9) 0.0189(8) -0.0008(7) 0.0045(7) 0.0009(7)
C11B 0.0110(9) 0.0155(9) 0.0192(8) -0.0023(6) 0.0035(7) -0.0015(7)
C12B 0.0129(9) 0.0167(9) 0.0212(8) -0.0018(7) 0.0048(7) -0.0043(7)
C13B 0.0116(9) 0.0202(10) 0.0223(9) -0.0016(7) 0.0032(7) -0.0049(7)
C14B 0.0142(9) 0.0162(9) 0.0196(8) 0.0007(7) 0.0034(7) -0.0036(7)
C15B 0.0126(9) 0.0132(9) 0.0221(9) -0.0004(7) 0.0012(7) -0.0019(7)
C16B 0.0140(9) 0.0167(9) 0.0196(8) -0.0006(7) 0.0021(7) -0.0003(7)
C17B 0.0164(10) 0.0236(10) 0.0195(9) -0.0024(7) 0.0013(7) -0.0004(7)
C18B 0.0186(10) 0.0230(10) 0.0169(8) -0.0032(7) 0.0028(7) -0.0005(7)
C19B 0.0155(10) 0.0179(9) 0.0205(9) -0.0022(7) 0.0034(7) -0.0029(7)
C20B 0.0177(10) 0.0190(9) 0.0200(8) 0.0013(7) 0.0065(7) -0.0023(7)
C21B 0.0133(10) 0.0402(13) 0.0297(10) -0.0004(9) 0.0064(8) -0.0063(9)
C22B 0.0183(11) 0.0432(13) 0.0227(10) -0.0028(9) -0.0005(8) -0.0027(9)
C23B 0.0125(10) 0.0393(13) 0.0266(10) 0.0044(8) 0.0034(8) 0.0013(9)
C24B 0.0208(11) 0.0427(13) 0.0219(9) 0.0045(9) 0.0012(8) 0.0072(9)
C25B 0.0174(10) 0.0264(11) 0.0247(9) 0.0041(8) 0.0095(8) -0.0010(8)
C26B 0.0198(11) 0.0275(11) 0.0257(9) 0.0019(8) 0.0092(8) -0.0006(8)
C27B 0.0228(11) 0.0311(11) 0.0227(9) 0.0004(9) 0.0090(8) -0.0012(8)
C28B 0.0305(13) 0.0348(12) 0.0255(10) 0.0016(9) 0.0101(9) 0.0033(9)
C29B 0.0399(15) 0.0403(14) 0.0259(11) -0.0040(11) 0.0142(10) 0.0027(9)
C30B 0.0318(15) 0.0563(17) 0.0379(13) -0.0038(12) 0.0177(11) -0.0015(11)
C31B 0.0213(11) 0.0259(11) 0.0212(9) 0.0027(8) 0.0033(8) 0.0003(8)
C32B 0.0194(11) 0.0242(11) 0.0268(10) -0.0021(8) 0.0082(8) -0.0036(8)
C33B 0.0266(12) 0.0329(12) 0.0263(10) -0.0049(9) 0.0103(9) -0.0091(9)
C34B 0.0269(12) 0.0327(12) 0.0269(10) -0.0042(9) 0.0087(9) -0.0032(9)
C35B 0.0370(15) 0.0485(16) 0.0318(12) -0.0110(11) 0.0178(10) -0.0079(10)
C36B 0.0488(18) 0.0551(17) 0.0368(13) -0.0223(13) 0.0188(12) -0.0018(12)
C37B 0.0149(10) 0.0222(10) 0.0217(9) -0.0034(7) 0.0059(7) -0.0013(7)
C38B 0.0165(10) 0.0224(10) 0.0203(9) -0.0010(7) 0.0046(7) -0.0012(7)
C39B 0.0192(10) 0.0302(11) 0.0210(9) -0.0013(8) 0.0064(7) -0.0011(8)
C40B 0.0321(14) 0.0451(14) 0.0306(11) -0.0036(10) 0.0125(10) -0.0127(10)
C41B 0.0496(18) 0.0647(19) 0.0353(13) -0.0031(14) 0.0228(12) -0.0152(12)
C42B 0.0512(19) 0.0439(16) 0.0581(17) -0.0090(13) 0.0343(14) -0.0141(13)
C43B 0.0207(10) 0.0318(11) 0.0153(8) -0.0012(8) 0.0036(7) -0.0022(8)
C44B 0.0266(12) 0.0307(12) 0.0214(9) 0.0004(9) 0.0076(8) 0.0003(8)
C45B 0.0271(12) 0.0428(14) 0.0232(10) -0.0001(10) 0.0087(8) 0.0002(9)
C46B 0.0280(13) 0.0424(14) 0.0317(11) 0.0028(10) 0.0075(9) 0.0102(10)
C47B 0.0279(14) 0.0706(19) 0.0320(12) -0.0006(12) 0.0103(10) 0.0139(12)
C48B 0.048(2) 0.075(2) 0.082(2) 0.0077(16) 0.0328(17) 0.0425(19)
C49B 0.0128(9) 0.0172(9) 0.0216(9) 0.0011(7) 0.0036(7) 0.0028(7)
C50B 0.0177(10) 0.0180(10) 0.0304(10) -0.0004(8) 0.0014(8) 0.0048(8)
C51B 0.0161(10) 0.0274(11) 0.0352(11) 0.0042(8) -0.0011(8) 0.0050(9)
C52B 0.0156(10) 0.0339(12) 0.0357(11) -0.0039(9) -0.0025(8) -0.0035(9)
C53B 0.0235(12) 0.0226(11) 0.0428(12) -0.0047(8) -0.0014(9) -0.0014(9)
C54B 0.0208(11) 0.0196(10) 0.0352(11) -0.0003(8) -0.0001(8) 0.0037(8)
C55B 0.0139(9) 0.0184(9) 0.0196(8) 0.0016(7) 0.0020(7) 0.0003(7)
C56B 0.0224(11) 0.0182(10) 0.0344(11) 0.0027(8) -0.0015(8) -0.0023(8)
C57B 0.0288(13) 0.0258(12) 0.0413(12) 0.0085(9) 0.0004(10) 0.0040(9)
C58B 0.0191(11) 0.0388(14) 0.0379(12) 0.0034(9) -0.0040(9) 0.0098(10)
C59B 0.0229(12) 0.0342(12) 0.0302(11) -0.0063(9) -0.0071(9) 0.0035(9)
C60B 0.0209(11) 0.0205(10) 0.0237(9) -0.0017(8) -0.0009(8) -0.0003(7)

loop_
_atom_type_symbol
_atom_type_description
_atom_type_scat_dispersion_real
_atom_type_scat_dispersion_imag
_atom_type_scat_source
C C 0.0033 0.0016 'International Tables Vol C Tables 4.2.6.8 and 6.1.1.4'
H H 0.0000 0.0000 'International Tables Vol C Tables 4.2.6.8 and 6.1.1.4'
N N 0.0061 0.0033 'International Tables Vol C Tables 4.2.6.8 and 6.1.1.4'
Ni Ni 0.3393 1.1124 'International Tables Vol C Tables 4.2.6.8 and 6.1.1.4'

loop_
_geom_angle_atom_site_label_1
_geom_angle_atom_site_label_2
_geom_angle_atom_site_label_3
_geom_angle
_geom_angle_publ_flag
N3A Ni1A N1A 178.38(7) no
N3A Ni1A N4A 88.28(7) no
N1A Ni1A N4A 91.82(7) no
N3A Ni1A N2A 91.84(6) no
N1A Ni1A N2A 88.12(6) no
N4A Ni1A N2A 177.91(7) no
C1A N1A C4A 105.59(15) no
C1A N1A Ni1A 124.85(13) no
C4A N1A Ni1A 129.54(12) no
C9A N2A C6A 105.34(15) no
C9A N2A Ni1A 125.58(13) no
C6A N2A Ni1A 128.86(12) no
C11A N3A C14A 105.31(15) no
C11A N3A Ni1A 124.74(13) no
C14A N3A Ni1A 129.81(12) no
C19A N4A C16A 105.12(15) no
C19A N4A Ni1A 126.07(13) no
C16A N4A Ni1A 128.46(12) no
C20A C1A N1A 125.03(17) no
C20A C1A C2A 123.28(17) no
N1A C1A C2A 110.77(17) no
C3A C2A C1A 107.08(16) no
C3A C2A C25A 128.19(18) no
C1A C2A C25A 124.54(17) no
C2A C3A C4A 106.47(17) no
C2A C3A C21A 123.45(17) no
C4A C3A C21A 130.07(17) no
N1A C4A C5A 123.71(16) no
N1A C4A C3A 109.96(15) no
C5A C4A C3A 126.12(17) no
C6A C5A C4A 121.54(17) no
C6A C5A C49A 119.23(16) no
C4A C5A C49A 119.04(16) no
N2A C6A C5A 123.25(16) no
N2A C6A C7A 110.13(15) no
C5A C6A C7A 126.00(17) no
C8A C7A C6A 105.95(17) no
C8A C7A C22A 124.02(17) no
C6A C7A C22A 130.02(17) no
C7A C8A C9A 107.16(16) no
C7A C8A C31A 129.03(18) no
C9A C8A C31A 123.49(18) no
N2A C9A C10A 124.59(17) no
N2A C9A C8A 111.14(17) no
C10A C9A C8A 123.80(17) no
C9A C10A C11A 123.43(17) no
C9A C10A H10 118.3 no
C11A C10A H10 118.3 no
C10A C11A N3A 124.71(17) no
C10A C11A C12A 123.13(16) no
N3A C11A C12A 111.34(16) no
C13A C12A C11A 107.08(16) no
C13A C12A C37A 128.48(18) no
C11A C12A C37A 124.44(17) no
C12A C13A C14A 106.31(17) no
C12A C13A C23A 123.43(17) no
C14A C13A C23A 130.26(17) no
N3A C14A C15A 123.38(16) no
N3A C14A C13A 109.85(15) no
C15A C14A C13A 126.49(17) no
C14A C15A C16A 122.11(17) no
C14A C15A C55A 118.65(16) no
C16A C15A C55A 118.68(16) no
N4A C16A C15A 123.19(16) no
N4A C16A C17A 110.04(16) no
C15A C16A C17A 126.28(18) no
C18A C17A C16A 106.29(17) no
C18A C17A C24A 124.53(17) no
C16A C17A C24A 128.99(17) no
C17A C18A C19A 106.83(16) no
C17A C18A C43A 128.23(18) no
C19A C18A C43A 124.36(18) no
C20A C19A N4A 124.45(17) no
C20A C19A C18A 123.77(17) no
N4A C19A C18A 111.22(17) no
C19A C20A C1A 123.32(17) no
C19A C20A H20A 118.3 no
C1A C20A H20A 118.3 no
C3A C21A H21A 109.5 no
C3A C21A H21B 109.5 no
H21A C21A H21B 109.5 no
C3A C21A H21C 109.5 no
H21A C21A H21C 109.5 no
H21B C21A H21C 109.5 no
C7A C22A H22A 109.5 no
C7A C22A H22B 109.5 no
H22A C22A H22B 109.5 no
C7A C22A H22C 109.5 no
H22A C22A H22C 109.5 no
H22B C22A H22C 109.5 no
C13A C23A H23A 109.5 no
C13A C23A H23B 109.5 no
H23A C23A H23B 109.5 no
C13A C23A H23C 109.5 no
H23A C23A H23C 109.5 no
H23B C23A H23C 109.5 no
C17A C24A H24A 109.5 no
C17A C24A H24B 109.5 no
H24A C24A H24B 109.5 no
C17A C24A H24C 109.5 no
H24A C24A H24C 109.5 no
H24B C24A H24C 109.5 no
C2A C25A C26A 113.30(16) no
C2A C25A H25A 108.9 no
C26A C25A H25A 108.9 no
C2A C25A H25B 108.9 no
C26A C25A H25B 108.9 no
H25A C25A H25B 107.7 no
C27A C26A C25A 112.20(17) no
C27A C26A H26A 109.2 no
C25A C26A H26A 109.2 no
C27A C26A H26B 109.2 no
C25A C26A H26B 109.2 no
H26A C26A H26B 107.9 no
C28A C27A C26A 114.06(18) no
C28A C27A H27A 108.7 no
C26A C27A H27A 108.7 no
C28A C27A H27B 108.7 no
C26A C27A H27B 108.7 no
H27A C27A H27B 107.6 no
C27A C28A C29A 113.8(2) no
C27A C28A H28A 108.8 no
C29A C28A H28A 108.8 no
C27A C28A H28B 108.8 no
C29A C28A H28B 108.8 no
H28A C28A H28B 107.7 no
C30A C29A C28A 113.4(2) no
C30A C29A H29A 108.9 no
C28A C29A H29A 108.9 no
C30A C29A H29B 108.9 no
C28A C29A H29B 108.9 no
H29A C29A H29B 107.7 no
C29A C30A H30A 109.5 no
C29A C30A H30B 109.5 no
H30A C30A H30B 109.5 no
C29A C30A H30C 109.5 no
H30A C30A H30C 109.5 no
H30B C30A H30C 109.5 no
C8A C31A C32A 112.38(16) no
C8A C31A H31A 109.1 no
C32A C31A H31A 109.1 no
C8A C31A H31B 109.1 no
C32A C31A H31B 109.1 no
H31A C31A H31B 107.9 no
C33A C32A C31A 113.99(17) no
C33A C32A H32A 108.8 no
C31A C32A H32A 108.8 no
C33A C32A H32B 108.8 no
C31A C32A H32B 108.8 no
H32A C32A H32B 107.6 no
C34A C33A C32A 114.19(17) no
C34A C33A H33A 108.7 no
C32A C33A H33A 108.7 no
C34A C33A H33B 108.7 no
C32A C33A H33B 108.7 no
H33A C33A H33B 107.6 no
C33A C34A C35A 113.61(18) no
C33A C34A H34A 108.8 no
C35A C34A H34A 108.8 no
C33A C34A H34B 108.8 no
C35A C34A H34B 108.8 no
H34A C34A H34B 107.7 no
C36A C35A C34A 112.6(2) no
C36A C35A H35A 109.1 no
C34A C35A H35A 109.1 no
C36A C35A H35B 109.1 no
C34A C35A H35B 109.1 no
H35A C35A H35B 107.8 no
C35A C36A H36A 109.5 no
C35A C36A H36B 109.5 no
H36A C36A H36B 109.5 no
C35A C36A H36C 109.5 no
H36A C36A H36C 109.5 no
H36B C36A H36C 109.5 no
C12A C37A C38A 115.33(16) no
C12A C37A H37A 108.4 no
C38A C37A H37A 108.4 no
C12A C37A H37B 108.4 no
C38A C37A H37B 108.4 no
H37A C37A H37B 107.5 no
C39A C38A C37A 110.88(16) no
C39A C38A H38A 109.5 no
C37A C38A H38A 109.5 no
C39A C38A H38B 109.5 no
C37A C38A H38B 109.5 no
H38A C38A H38B 108.1 no
C40A C39A C38A 114.39(17) no
C40A C39A H39A 108.7 no
C38A C39A H39A 108.7 no
C40A C39A H39B 108.7 no
C38A C39A H39B 108.7 no
H39A C39A H39B 107.6 no
C39A C40A C41A 112.45(19) no
C39A C40A H40A 109.1 no
C41A C40A H40A 109.1 no
C39A C40A H40B 109.1 no
C41A C40A H40B 109.1 no
H40A C40A H40B 107.8 no
C42A C41A C40A 113.4(2) no
C42A C41A H41A 108.9 no
C40A C41A H41A 108.9 no
C42A C41A H41B 108.9 no
C40A C41A H41B 108.9 no
H41A C41A H41B 107.7 no
C41A C42A H42A 109.5 no
C41A C42A H42B 109.5 no
H42A C42A H42B 109.5 no
C41A C42A H42C 109.5 no
H42A C42A H42C 109.5 no
H42B C42A H42C 109.5 no
C18A C43A C44A 111.59(17) no
C18A C43A H43A 109.3 no
C44A C43A H43A 109.3 no
C18A C43A H43B 109.3 no
C44A C43A H43B 109.3 no
H43A C43A H43B 108.0 no
C45A C44A C43A 114.94(19) no
C45A C44A H44A 108.5 no
C43A C44A H44A 108.5 no
C45A C44A H44B 108.5 no
C43A C44A H44B 108.5 no
H44A C44A H44B 107.5 no
C46A C45A C44A 114.88(19) no
C46A C45A H45A 108.5 no
C44A C45A H45A 108.5 no
C46A C45A H45B 108.5 no
C44A C45A H45B 108.5 no
H45A C45A H45B 107.5 no
C45A C46A C47A 112.66(19) no
C45A C46A H46A 109.1 no
C47A C46A H46A 109.1 no
C45A C46A H46B 109.1 no
C47A C46A H46B 109.1 no
H46A C46A H46B 107.8 no
C48A C47A C46A 112.6(2) no
C48A C47A H47A 109.1 no
C46A C47A H47A 109.1 no
C48A C47A H47B 109.1 no
C46A C47A H47B 109.1 no
H47A C47A H47B 107.8 no
C47A C48A H48A 109.5 no
C47A C48A H48B 109.5 no
H48A C48A H48B 109.5 no
C47A C48A H48C 109.5 no
H48A C48A H48C 109.5 no
H48B C48A H48C 109.5 no
C54A C49A C50A 118.95(18) no
C54A C49A C5A 120.91(17) no
C50A C49A C5A 120.13(17) no
C51A C50A C49A 120.46(19) no
C51A C50A H50A 119.8 no
C49A C50A H50A 119.8 no
C50A C51A C52A 120.0(2) no
C50A C51A H51A 120.0 no
C52A C51A H51A 120.0 no
C53A C52A C51A 120.1(2) no
C53A C52A H52A 120.0 no
C51A C52A H52A 120.0 no
C52A C53A C54A 120.3(2) no
C52A C53A H53A 119.9 no
C54A C53A H53A 119.9 no
C53A C54A C49A 120.2(2) no
C53A C54A H54A 119.9 no
C49A C54A H54A 119.9 no
C60A C55A C56A 118.67(18) no
C60A C55A C15A 121.37(17) no
C56A C55A C15A 119.92(17) no
C57A C56A C55A 120.38(19) no
C57A C56A H56A 119.8 no
C55A C56A H56A 119.8 no
C58A C57A C56A 120.10(19) no
C58A C57A H57A 119.9 no
C56A C57A H57A 119.9 no
C59A C58A C57A 119.6(2) no
C59A C58A H58A 120.2 no
C57A C58A H58A 120.2 no
C58A C59A C60A 120.8(2) no
C58A C59A H59A 119.6 no
C60A C59A H59A 119.6 no
C59A C60A C55A 120.52(19) no
C59A C60A H60A 119.7 no
C55A C60A H60A 119.7 no
N3B Ni1B N2B 91.63(6) no
N3B Ni1B N1B 178.03(7) no
N2B Ni1B N1B 88.10(6) no
N3B Ni1B N4B 88.31(7) no
N2B Ni1B N4B 177.31(7) no
N1B Ni1B N4B 92.06(7) no
C1B N1B C4B 105.30(15) no
C1B N1B Ni1B 125.06(13) no
C4B N1B Ni1B 129.60(12) no
C9B N2B C6B 104.92(14) no
C9B N2B Ni1B 125.97(13) no
C6B N2B Ni1B 128.88(12) no
C11B N3B C14B 105.30(14) no
C11B N3B Ni1B 124.77(13) no
C14B N3B Ni1B 129.77(12) no
C19B N4B C16B 104.98(15) no
C19B N4B Ni1B 125.90(13) no
C16B N4B Ni1B 128.64(12) no
N1B C1B C20B 124.47(17) no
N1B C1B C2B 111.20(17) no
C20B C1B C2B 123.39(17) no
C3B C2B C1B 107.13(16) no
C3B C2B C25B 127.90(18) no
C1B C2B C25B 124.57(18) no
C2B C3B C4B 106.38(17) no
C2B C3B C21B 123.96(17) no
C4B C3B C21B 129.66(18) no
N1B C4B C5B 123.44(16) no
N1B C4B C3B 109.88(16) no
C5B C4B C3B 126.58(18) no
C6B C5B C4B 122.07(18) no
C6B C5B C49B 118.31(16) no
C4B C5B C49B 119.34(16) no
N2B C6B C5B 122.73(16) no
N2B C6B C7B 109.90(15) no
C5B C6B C7B 126.65(17) no
C8B C7B C6B 106.31(16) no
C8B C7B C22B 123.93(17) no
C6B C7B C22B 129.74(17) no
C7B C8B C9B 107.02(16) no
C7B C8B C31B 128.76(18) no
C9B C8B C31B 124.04(18) no
N2B C9B C10B 124.30(17) no
N2B C9B C8B 111.43(17) no
C10B C9B C8B 123.77(16) no
C9B C10B C11B 123.22(17) no
C9B C10B H10B 118.4 no
C11B C10B H10B 118.4 no
N3B C11B C10B 124.72(17) no
N3B C11B C12B 111.37(16) no
C10B C11B C12B 123.05(16) no
C13B C12B C11B 107.00(16) no
C13B C12B C37B 128.33(18) no
C11B C12B C37B 124.57(17) no
C12B C13B C14B 106.36(17) no
C12B C13B C23B 123.22(17) no
C14B C13B C23B 130.42(17) no
N3B C14B C15B 123.36(16) no
N3B C14B C13B 109.86(15) no
C15B C14B C13B 126.47(18) no
C16B C15B C14B 121.95(17) no
C16B C15B C55B 119.40(16) no
C14B C15B C55B 118.16(16) no
N4B C16B C15B 123.31(16) no
N4B C16B C17B 109.85(15) no
C15B C16B C17B 126.51(18) no
C18B C17B C16B 106.59(17) no
C18B C17B C24B 124.09(17) no
C16B C17B C24B 129.22(17) no
C17B C18B C19B 106.68(16) no
C17B C18B C43B 128.84(18) no
C19B C18B C43B 123.83(18) no
N4B C19B C20B 124.55(17) no
N4B C19B C18B 111.52(17) no
C20B C19B C18B 123.50(17) no
C19B C20B C1B 123.67(17) no
C19B C20B H20B 118.2 no
C1B C20B H20B 118.2 no
C3B C21B H21D 109.5 no
C3B C21B H21E 109.5 no
H21D C21B H21E 109.5 no
C3B C21B H21F 109.5 no
H21D C21B H21F 109.5 no
H21E C21B H21F 109.5 no
C7B C22B H22D 109.5 no
C7B C22B H22E 109.5 no
H22D C22B H22E 109.5 no
C7B C22B H22F 109.5 no
H22D C22B H22F 109.5 no
H22E C22B H22F 109.5 no
C13B C23B H23D 109.5 no
C13B C23B H23E 109.5 no
H23D C23B H23E 109.5 no
C13B C23B H23F 109.5 no
H23D C23B H23F 109.5 no
H23E C23B H23F 109.5 no
C17B C24B H24D 109.5 no
C17B C24B H24E 109.5 no
H24D C24B H24E 109.5 no
C17B C24B H24F 109.5 no
H24D C24B H24F 109.5 no
H24E C24B H24F 109.5 no
C2B C25B C26B 111.89(16) no
C2B C25B H25C 109.2 no
C26B C25B H25C 109.2 no
C2B C25B H25D 109.2 no
C26B C25B H25D 109.2 no
H25C C25B H25D 107.9 no
C27B C26B C25B 114.45(17) no
C27B C26B H26C 108.6 no
C25B C26B H26C 108.6 no
C27B C26B H26D 108.6 no
C25B C26B H26D 108.6 no
H26C C26B H26D 107.6 no
C28B C27B C26B 111.57(17) no
C28B C27B H27C 109.3 no
C26B C27B H27C 109.3 no
C28B C27B H27D 109.3 no
C26B C27B H27D 109.3 no
H27C C27B H27D 108.0 no
C27B C28B C29B 115.49(19) no
C27B C28B H28C 108.4 no
C29B C28B H28C 108.4 no
C27B C28B H28D 108.4 no
C29B C28B H28D 108.4 no
H28C C28B H28D 107.5 no
C30B C29B C28B 113.11(19) no
C30B C29B H29C 109.0 no
C28B C29B H29C 109.0 no
C30B C29B H29D 109.0 no
C28B C29B H29D 109.0 no
H29C C29B H29D 107.8 no
C29B C30B H30D 109.5 no
C29B C30B H30E 109.5 no
H30D C30B H30E 109.5 no
C29B C30B H30F 109.5 no
H30D C30B H30F 109.5 no
H30E C30B H30F 109.5 no
C8B C31B C32B 113.04(16) no
C8B C31B H31C 109.0 no
C32B C31B H31C 109.0 no
C8B C31B H31D 109.0 no
C32B C31B H31D 109.0 no
H31C C31B H31D 107.8 no
C33B C32B C31B 113.50(17) no
C33B C32B H32C 108.9 no
C31B C32B H32C 108.9 no
C33B C32B H32D 108.9 no
C31B C32B H32D 108.9 no
H32C C32B H32D 107.7 no
C34B C33B C32B 113.43(17) no
C34B C33B H33C 108.9 no
C32B C33B H33C 108.9 no
C34B C33B H33D 108.9 no
C32B C33B H33D 108.9 no
H33C C33B H33D 107.7 no
C35B C34B C33B 114.13(18) no
C35B C34B H34C 108.7 no
C33B C34B H34C 108.7 no
C35B C34B H34D 108.7 no
C33B C34B H34D 108.7 no
H34C C34B H34D 107.6 no
C34B C35B C36B 111.69(19) no
C34B C35B H35C 109.3 no
C36B C35B H35C 109.3 no
C34B C35B H35D 109.3 no
C36B C35B H35D 109.3 no
H35C C35B H35D 107.9 no
C35B C36B H36D 109.5 no
C35B C36B H36E 109.5 no
H36D C36B H36E 109.5 no
C35B C36B H36F 109.5 no
H36D C36B H36F 109.5 no
H36E C36B H36F 109.5 no
C12B C37B C38B 114.03(16) no
C12B C37B H37C 108.7 no
C38B C37B H37C 108.7 no
C12B C37B H37D 108.7 no
C38B C37B H37D 108.7 no
H37C C37B H37D 107.6 no
C39B C38B C37B 112.12(16) no
C39B C38B H38C 109.2 no
C37B C38B H38C 109.2 no
C39B C38B H38D 109.2 no
C37B C38B H38D 109.2 no
H38C C38B H38D 107.9 no
C40B C39B C38B 112.71(18) no
C40B C39B H39C 109.1 no
C38B C39B H39C 109.1 no
C40B C39B H39D 109.1 no
C38B C39B H39D 109.1 no
H39C C39B H39D 107.8 no
C39B C40B C41B 115.0(2) no
C39B C40B H40C 108.5 no
C41B C40B H40C 108.5 no
C39B C40B H40D 108.5 no
C41B C40B H40D 108.5 no
H40C C40B H40D 107.5 no
C42B C41B C40B 114.2(2) no
C42B C41B H41C 108.7 no
C40B C41B H41C 108.7 no
C42B C41B H41D 108.7 no
C40B C41B H41D 108.7 no
H41C C41B H41D 107.6 no
C41B C42B H42D 109.5 no
C41B C42B H42E 109.5 no
H42D C42B H42E 109.5 no
C41B C42B H42F 109.5 no
H42D C42B H42F 109.5 no
H42E C42B H42F 109.5 no
C18B C43B C44B 112.31(16) no
C18B C43B H43C 109.1 no
C44B C43B H43C 109.1 no
C18B C43B H43D 109.1 no
C44B C43B H43D 109.1 no
H43C C43B H43D 107.9 no
C45B C44B C43B 114.08(17) no
C45B C44B H44C 108.7 no
C43B C44B H44C 108.7 no
C45B C44B H44D 108.7 no
C43B C44B H44D 108.7 no
H44C C44B H44D 107.6 no
C46B C45B C44B 112.92(19) no
C46B C45B H45C 109.0 no
C44B C45B H45C 109.0 no
C46B C45B H45D 109.0 no
C44B C45B H45D 109.0 no
H45C C45B H45D 107.8 no
C45B C46B C47B 114.5(2) no
C45B C46B H46C 108.6 no
C47B C46B H46C 108.6 no
C45B C46B H46D 108.6 no
C47B C46B H46D 108.6 no
H46C C46B H46D 107.6 no
C46B C47B C48B 112.5(2) no
C46B C47B H47C 109.1 no
C48B C47B H47C 109.1 no
C46B C47B H47D 109.1 no
C48B C47B H47D 109.1 no
H47C C47B H47D 107.8 no
C47B C48B H48D 109.5 no
C47B C48B H48E 109.5 no
H48D C48B H48E 109.5 no
C47B C48B H48F 109.5 no
H48D C48B H48F 109.5 no
H48E C48B H48F 109.5 no
C50B C49B C54B 118.89(19) no
C50B C49B C5B 120.33(17) no
C54B C49B C5B 120.78(17) no
C51B C50B C49B 121.30(19) no
C51B C50B H50B 119.3 no
C49B C50B H50B 119.3 no
C50B C51B C52B 119.64(19) no
C50B C51B H51B 120.2 no
C52B C51B H51B 120.2 no
C51B C52B C53B 119.6(2) no
C51B C52B H52B 120.2 no
C53B C52B H52B 120.2 no
C54B C53B C52B 120.3(2) no
C54B C53B H53B 119.9 no
C52B C53B H53B 119.9 no
C53B C54B C49B 120.2(2) no
C53B C54B H54B 119.9 no
C49B C54B H54B 119.9 no
C60B C55B C56B 118.87(19) no
C60B C55B C15B 120.55(17) no
C56B C55B C15B 120.49(17) no
C57B C56B C55B 120.2(2) no
C57B C56B H56B 119.9 no
C55B C56B H56B 119.9 no
C58B C57B C56B 120.1(2) no
C58B C57B H57B 119.9 no
C56B C57B H57B 119.9 no
C57B C58B C59B 120.0(2) no
C57B C58B H58B 120.0 no
C59B C58B H58B 120.0 no
C60B C59B C58B 119.9(2) no
C60B C59B H59B 120.1 no
C58B C59B H59B 120.1 no
C59B C60B C55B 120.9(2) no
C59B C60B H60B 119.6 no
C55B C60B H60B 119.6 no

loop_
_geom_bond_atom_site_label_1
_geom_bond_atom_site_label_2
_geom_bond_site_symmetry_2
_geom_bond_distance
_geom_bond_publ_flag
Ni1A N3A . 1.9096(16) no
Ni1A N1A . 1.9105(16) no
Ni1A N4A . 1.9159(15) no
Ni1A N2A . 1.9173(15) no
N1A C1A . 1.375(2) no
N1A C4A . 1.380(2) no
N2A C9A . 1.372(2) no
N2A C6A . 1.381(2) no
N3A C11A . 1.376(2) no
N3A C14A . 1.384(2) no
N4A C19A . 1.372(2) no
N4A C16A . 1.384(2) no
C1A C20A . 1.374(3) no
C1A C2A . 1.434(3) no
C2A C3A . 1.359(3) no
C2A C25A . 1.497(2) no
C3A C4A . 1.455(2) no
C3A C21A . 1.500(3) no
C4A C5A . 1.403(2) no
C5A C6A . 1.393(2) no
C5A C49A . 1.479(3) no
C6A C7A . 1.467(2) no
C7A C8A . 1.359(3) no
C7A C22A . 1.495(3) no
C8A C9A . 1.439(3) no
C8A C31A . 1.507(2) no
C9A C10A . 1.372(3) no
C10A C11A . 1.374(3) no
C10A H10 . 0.9500 no
C11A C12A . 1.429(3) no
C12A C13A . 1.361(3) no
C12A C37A . 1.495(2) no
C13A C14A . 1.464(2) no
C13A C23A . 1.489(3) no
C14A C15A . 1.393(2) no
C15A C16A . 1.395(3) no
C15A C55A . 1.484(3) no
C16A C17A . 1.459(2) no
C17A C18A . 1.358(3) no
C17A C24A . 1.497(3) no
C18A C19A . 1.439(3) no
C18A C43A . 1.508(2) no
C19A C20A . 1.371(3) no
C20A H20A . 0.950 no
C21A H21A . 0.980 no
C21A H21B . 0.980 no
C21A H21C . 0.980 no
C22A H22A . 0.980 no
C22A H22B . 0.980 no
C22A H22C . 0.980 no
C23A H23A . 0.980 no
C23A H23B . 0.980 no
C23A H23C . 0.980 no
C24A H24A . 0.980 no
C24A H24B . 0.980 no
C24A H24C . 0.980 no
C25A C26A . 1.530(3) no
C25A H25A . 0.990 no
C25A H25B . 0.990 no
C26A C27A . 1.521(3) no
C26A H26A . 0.990 no
C26A H26B . 0.990 no
C27A C28A . 1.517(3) no
C27A H27A . 0.990 no
C27A H27B . 0.990 no
C28A C29A . 1.529(3) no
C28A H28A . 0.990 no
C28A H28B . 0.990 no
C29A C30A . 1.503(4) no
C29A H29A . 0.990 no
C29A H29B . 0.990 no
C30A H30A . 0.980 no
C30A H30B . 0.980 no
C30A H30C . 0.980 no
C31A C32A . 1.528(3) no
C31A H31A . 0.990 no
C31A H31B . 0.990 no
C32A C33A . 1.523(3) no
C32A H32A . 0.990 no
C32A H32B . 0.990 no
C33A C34A . 1.515(3) no
C33A H33A . 0.990 no
C33A H33B . 0.990 no
C34A C35A . 1.526(3) no
C34A H34A . 0.990 no
C34A H34B . 0.990 no
C35A C36A . 1.516(4) no
C35A H35A . 0.990 no
C35A H35B . 0.990 no
C36A H36A . 0.980 no
C36A H36B . 0.980 no
C36A H36C . 0.980 no
C37A C38A . 1.530(3) no
C37A H37A . 0.990 no
C37A H37B . 0.990 no
C38A C39A . 1.521(3) no
C38A H38A . 0.990 no
C38A H38B . 0.990 no
C39A C40A . 1.519(3) no
C39A H39A . 0.990 no
C39A H39B . 0.990 no
C40A C41A . 1.537(3) no
C40A H40A . 0.990 no
C40A H40B . 0.990 no
C41A C42A . 1.512(4) no
C41A H41A . 0.990 no
C41A H41B . 0.990 no
C42A H42A . 0.980 no
C42A H42B . 0.980 no
C42A H42C . 0.980 no
C43A C44A . 1.534(3) no
C43A H43A . 0.990 no
C43A H43B . 0.990 no
C44A C45A . 1.527(3) no
C44A H44A . 0.990 no
C44A H44B . 0.990 no
C45A C46A . 1.511(3) no
C45A H45A . 0.990 no
C45A H45B . 0.990 no
C46A C47A . 1.531(3) no
C46A H46A . 0.990 no
C46A H46B . 0.990 no
C47A C48A . 1.510(3) no
C47A H47A . 0.990 no
C47A H47B . 0.990 no
C48A H48A . 0.980 no
C48A H48B . 0.980 no
C48A H48C . 0.980 no
C49A C54A . 1.389(3) no
C49A C50A . 1.392(3) no
C50A C51A . 1.379(3) no
C50A H50A . 0.950 no
C51A C52A . 1.382(3) no
C51A H51A . 0.950 no
C52A C53A . 1.373(3) no
C52A H52A . 0.950 no
C53A C54A . 1.385(3) no
C53A H53A . 0.950 no
C54A H54A . 0.950 no
C55A C60A . 1.388(3) no
C55A C56A . 1.397(3) no
C56A C57A . 1.388(3) no
C56A H56A . 0.950 no
C57A C58A . 1.385(3) no
C57A H57A . 0.950 no
C58A C59A . 1.375(3) no
C58A H58A . 0.950 no
C59A C60A . 1.381(3) no
C59A H59A . 0.950 no
C60A H60A . 0.950 no
Ni1B N3B . 1.9078(15) no
Ni1B N2B . 1.9133(15) no
Ni1B N1B . 1.9156(15) no
Ni1B N4B . 1.9176(15) no
N1B C1B . 1.374(2) no
N1B C4B . 1.382(2) no
N2B C9B . 1.371(2) no
N2B C6B . 1.389(2) no
N3B C11B . 1.375(2) no
N3B C14B . 1.386(2) no
N4B C19B . 1.372(2) no
N4B C16B . 1.381(2) no
C1B C20B . 1.380(3) no
C1B C2B . 1.428(3) no
C2B C3B . 1.357(3) no
C2B C25B . 1.498(2) no
C3B C4B . 1.459(2) no
C3B C21B . 1.494(3) no
C4B C5B . 1.398(2) no
C5B C6B . 1.393(2) no
C5B C49B . 1.490(3) no
C6B C7B . 1.460(2) no
C7B C8B . 1.355(3) no
C7B C22B . 1.501(3) no
C8B C9B . 1.434(3) no
C8B C31B . 1.498(2) no
C9B C10B . 1.375(3) no
C10B C11B . 1.375(3) no
C10B H10B . 0.950 no
C11B C12B . 1.432(3) no
C12B C13B . 1.362(3) no
C12B C37B . 1.494(2) no
C13B C14B . 1.464(2) no
C13B C23B . 1.496(3) no
C14B C15B . 1.399(2) no
C15B C16B . 1.393(2) no
C15B C55B . 1.485(3) no
C16B C17B . 1.463(2) no
C17B C18B . 1.350(3) no
C17B C24B . 1.509(3) no
C18B C19B . 1.438(3) no
C18B C43B . 1.505(2) no
C19B C20B . 1.373(3) no
C20B H20B . 0.950 no
C21B H21D . 0.980 no
C21B H21E . 0.980 no
C21B H21F . 0.980 no
C22B H22D . 0.980 no
C22B H22E . 0.980 no
C22B H22F . 0.980 no
C23B H23D . 0.980 no
C23B H23E . 0.980 no
C23B H23F . 0.980 no
C24B H24D . 0.980 no
C24B H24E . 0.980 no
C24B H24F . 0.980 no
C25B C26B . 1.526(3) no
C25B H25C . 0.990 no
C25B H25D . 0.990 no
C26B C27B . 1.526(2) no
C26B H26C . 0.990 no
C26B H26D . 0.990 no
C27B C28B . 1.521(3) no
C27B H27C . 0.990 no
C27B H27D . 0.990 no
C28B C29B . 1.525(3) no
C28B H28C . 0.990 no
C28B H28D . 0.990 no
C29B C30B . 1.511(4) no
C29B H29C . 0.990 no
C29B H29D . 0.990 no
C30B H30D . 0.980 no
C30B H30E . 0.980 no
C30B H30F . 0.980 no
C31B C32B . 1.532(3) no
C31B H31C . 0.990 no
C31B H31D . 0.990 no
C32B C33B . 1.529(3) no
C32B H32C . 0.990 no
C32B H32D . 0.990 no
C33B C34B . 1.521(3) no
C33B H33C . 0.990 no
C33B H33D . 0.990 no
C34B C35B . 1.516(3) no
C34B H34C . 0.990 no
C34B H34D . 0.990 no
C35B C36B . 1.519(3) no
C35B H35C . 0.990 no
C35B H35D . 0.990 no
C36B H36D . 0.980 no
C36B H36E . 0.980 no
C36B H36F . 0.980 no
C37B C38B . 1.529(3) no
C37B H37C . 0.990 no
C37B H37D . 0.990 no
C38B C39B . 1.523(2) no
C38B H38C . 0.990 no
C38B H38D . 0.990 no
C39B C40B . 1.520(3) no
C39B H39C . 0.990 no
C39B H39D . 0.990 no
C40B C41B . 1.523(3) no
C40B H40C . 0.990 no
C40B H40D . 0.990 no
C41B C42B . 1.519(4) no
C41B H41C . 0.990 no
C41B H41D . 0.990 no
C42B H42D . 0.980 no
C42B H42E . 0.980 no
C42B H42F . 0.980 no
C43B C44B . 1.531(3) no
C43B H43C . 0.990 no
C43B H43D . 0.990 no
C44B C45B . 1.526(3) no
C44B H44C . 0.990 no
C44B H44D . 0.990 no
C45B C46B . 1.516(3) no
C45B H45C . 0.990 no
C45B H45D . 0.990 no
C46B C47B . 1.517(3) no
C46B H46C . 0.990 no
C46B H46D . 0.990 no
C47B C48B . 1.526(4) no
C47B H47C . 0.990 no
C47B H47D . 0.990 no
C48B H48D . 0.980 no
C48B H48E . 0.980 no
C48B H48F . 0.980 no
C49B C50B . 1.385(3) no
C49B C54B . 1.386(3) no
C50B C51B . 1.371(3) no
C50B H50B . 0.950 no
C51B C52B . 1.385(3) no
C51B H51B . 0.950 no
C52B C53B . 1.387(3) no
C52B H52B . 0.950 no
C53B C54B . 1.379(3) no
C53B H53B . 0.950 no
C54B H54B . 0.950 no
C55B C60B . 1.389(3) no
C55B C56B . 1.393(3) no
C56B C57B . 1.386(3) no
C56B H56B . 0.950 no
C57B C58B . 1.379(3) no
C57B H57B . 0.950 no
C58B C59B . 1.386(3) no
C58B H58B . 0.950 no
C59B C60B . 1.376(3) no
C59B H59B . 0.950 no
C60B H60B . 0.950 no

loop_
_geom_torsion_atom_site_label_1
_geom_torsion_atom_site_label_2
_geom_torsion_atom_site_label_3
_geom_torsion_atom_site_label_4
_geom_torsion
_geom_torsion_publ_flag
N4A Ni1A N1A C1A 20.99(15) no
N2A Ni1A N1A C1A -161.10(15) no
N4A Ni1A N1A C4A -161.11(16) no
N2A Ni1A N1A C4A 16.79(16) no
N3A Ni1A N2A C9A -16.19(15) no
N1A Ni1A N2A C9A 162.19(15) no
N3A Ni1A N2A C6A 157.68(16) no
N1A Ni1A N2A C6A -23.94(16) no
N4A Ni1A N3A C11A -159.40(15) no
N2A Ni1A N3A C11A 22.69(15) no
N4A Ni1A N3A C14A 15.63(16) no
N2A Ni1A N3A C14A -162.28(16) no
N3A Ni1A N4A C19A 163.95(15) no
N1A Ni1A N4A C19A -14.43(15) no
N3A Ni1A N4A C16A -23.93(16) no
N1A Ni1A N4A C16A 157.68(16) no
C4A N1A C1A C20A 167.41(18) no
Ni1A N1A C1A C20A -14.3(3) no
C4A N1A C1A C2A -1.9(2) no
Ni1A N1A C1A C2A 176.40(12) no
C20A C1A C2A C3A -166.11(18) no
N1A C1A C2A C3A 3.4(2) no
C20A C1A C2A C25A 9.3(3) no
N1A C1A C2A C25A 178.79(17) no
C1A C2A C3A C4A -3.4(2) no
C25A C2A C3A C4A -178.49(18) no
C1A C2A C3A C21A 177.63(18) no
C25A C2A C3A C21A 2.5(3) no
C1A N1A C4A C5A 174.86(17) no
Ni1A N1A C4A C5A -3.3(3) no
C1A N1A C4A C3A -0.2(2) no
Ni1A N1A C4A C3A -178.43(12) no
C2A C3A C4A N1A 2.3(2) no
C21A C3A C4A N1A -178.74(19) no
C2A C3A C4A C5A -172.60(18) no
C21A C3A C4A C5A 6.3(3) no
N1A C4A C5A C6A -11.5(3) no
C3A C4A C5A C6A 162.80(18) no
N1A C4A C5A C49A 173.56(16) no
C3A C4A C5A C49A -12.2(3) no
C9A N2A C6A C5A -167.14(17) no
Ni1A N2A C6A C5A 18.0(3) no
C9A N2A C6A C7A 4.35(19) no
Ni1A N2A C6A C7A -170.49(13) no
C4A C5A C6A N2A 4.2(3) no
C49A C5A C6A N2A 179.16(16) no
C4A C5A C6A C7A -165.90(18) no
C49A C5A C6A C7A 9.1(3) no
N2A C6A C7A C8A -5.7(2) no
C5A C6A C7A C8A 165.51(19) no
N2A C6A C7A C22A 172.99(19) no
C5A C6A C7A C22A -15.8(3) no
C6A C7A C8A C9A 4.5(2) no
C22A C7A C8A C9A -174.30(18) no
C6A C7A C8A C31A 178.05(18) no
C22A C7A C8A C31A -0.7(3) no
C6A N2A C9A C10A -173.88(18) no
Ni1A N2A C9A C10A 1.2(3) no
C6A N2A C9A C8A -1.5(2) no
Ni1A N2A C9A C8A 173.53(12) no
C7A C8A C9A N2A -2.0(2) no
C31A C8A C9A N2A -176.05(16) no
C7A C8A C9A C10A 170.39(18) no
C31A C8A C9A C10A -3.6(3) no
N2A C9A C10A C11A 14.8(3) no
C8A C9A C10A C11A -156.63(19) no
C9A C10A C11A N3A -7.3(3) no
C9A C10A C11A C12A 161.35(18) no
C14A N3A C11A C10A 168.67(18) no
Ni1A N3A C11A C10A -15.3(3) no
C14A N3A C11A C12A -1.2(2) no
Ni1A N3A C11A C12A 174.87(12) no
C10A C11A C12A C13A -167.05(18) no
N3A C11A C12A C13A 3.0(2) no
C10A C11A C12A C37A 12.3(3) no
N3A C11A C12A C37A -177.71(16) no
C11A C12A C13A C14A -3.4(2) no
C37A C12A C13A C14A 177.36(18) no
C11A C12A C13A C23A 176.60(18) no
C37A C12A C13A C23A -2.7(3) no
C11A N3A C14A C15A 173.26(17) no
Ni1A N3A C14A C15A -2.5(3) no
C11A N3A C14A C13A -0.97(19) no
Ni1A N3A C14A C13A -176.73(12) no
C12A C13A C14A N3A 2.8(2) no
C23A C13A C14A N3A -177.16(19) no
C12A C13A C14A C15A -171.20(18) no
C23A C13A C14A C15A 8.8(3) no
N3A C14A C15A C16A -10.3(3) no
C13A C14A C15A C16A 162.97(18) no
N3A C14A C15A C55A 178.40(16) no
C13A C14A C15A C55A -8.4(3) no
C19A N4A C16A C15A -166.72(17) no
Ni1A N4A C16A C15A 19.9(3) no
C19A N4A C16A C17A 5.7(2) no
Ni1A N4A C16A C17A -167.72(12) no
C14A C15A C16A N4A 1.7(3) no
C55A C15A C16A N4A 172.99(17) no
C14A C15A C16A C17A -169.48(18) no
C55A C15A C16A C17A 1.8(3) no
N4A C16A C17A C18A -7.4(2) no
C15A C16A C17A C18A 164.69(19) no
N4A C16A C17A C24A 167.66(19) no
C15A C16A C17A C24A -20.2(3) no
C16A C17A C18A C19A 5.8(2) no
C24A C17A C18A C19A -169.54(19) no
C16A C17A C18A C43A 177.34(19) no
C24A C17A C18A C43A 2.0(3) no
C16A N4A C19A C20A -173.70(18) no
Ni1A N4A C19A C20A -0.1(3) no
C16A N4A C19A C18A -2.0(2) no
Ni1A N4A C19A C18A 171.59(12) no
C17A C18A C19A C20A 169.15(18) no
C43A C18A C19A C20A -2.8(3) no
C17A C18A C19A N4A -2.6(2) no
C43A C18A C19A N4A -174.52(17) no
N4A C19A C20A C1A 14.7(3) no
C18A C19A C20A C1A -155.92(19) no
N1A C1A C20A C19A -7.2(3) no
C2A C1A C20A C19A 160.85(18) no
C3A C2A C25A C26A 83.4(2) no
C1A C2A C25A C26A -91.0(2) no
C2A C25A C26A C27A -177.81(18) no
C25A C26A C27A C28A 174.85(19) no
C26A C27A C28A C29A -177.4(2) no
C27A C28A C29A C30A 61.7(3) no
C7A C8A C31A C32A -93.6(2) no
C9A C8A C31A C32A 79.0(2) no
C8A C31A C32A C33A 177.41(18) no
C31A C32A C33A C34A 59.3(3) no
C32A C33A C34A C35A 169.61(19) no
C33A C34A C35A C36A 178.5(2) no
C13A C12A C37A C38A 89.8(2) no
C11A C12A C37A C38A -89.3(2) no
C12A C37A C38A C39A -176.36(17) no
C37A C38A C39A C40A 178.88(18) no
C38A C39A C40A C41A -170.5(2) no
C39A C40A C41A C42A 74.8(3) no
C17A C18A C43A C44A -90.7(3) no
C19A C18A C43A C44A 79.5(2) no
C18A C43A C44A C45A 177.25(19) no
C43A C44A C45A C46A 61.1(3) no
C44A C45A C46A C47A 164.7(2) no
C45A C46A C47A C48A 172.6(2) no
C6A C5A C49A C54A 96.8(2) no
C4A C5A C49A C54A -88.1(2) no
C6A C5A C49A C50A -84.2(2) no
C4A C5A C49A C50A 90.9(2) no
C54A C49A C50A C51A -0.8(3) no
C5A C49A C50A C51A -179.94(17) no
C49A C50A C51A C52A 0.0(3) no
C50A C51A C52A C53A 0.5(3) no
C51A C52A C53A C54A -0.3(3) no
C52A C53A C54A C49A -0.6(3) no
C50A C49A C54A C53A 1.1(3) no
C5A C49A C54A C53A -179.81(18) no
C14A C15A C55A C60A -82.5(2) no
C16A C15A C55A C60A 105.9(2) no
C14A C15A C55A C56A 95.0(2) no
C16A C15A C55A C56A -76.6(2) no
C60A C55A C56A C57A 0.7(3) no
C15A C55A C56A C57A -176.92(17) no
C55A C56A C57A C58A -0.1(3) no
C56A C57A C58A C59A -0.3(3) no
C57A C58A C59A C60A 0.2(3) no
C58A C59A C60A C55A 0.3(3) no
C56A C55A C60A C59A -0.8(3) no
C15A C55A C60A C59A 176.80(19) no
N2B Ni1B N1B C1B 162.01(15) no
N4B Ni1B N1B C1B -20.68(15) no
N2B Ni1B N1B C4B -15.44(16) no
N4B Ni1B N1B C4B 161.87(16) no
N3B Ni1B N2B C9B 16.36(15) no
N1B Ni1B N2B C9B -161.70(15) no
N3B Ni1B N2B C6B -157.43(16) no
N1B Ni1B N2B C6B 24.52(16) no
N2B Ni1B N3B C11B -23.36(15) no
N4B Ni1B N3B C11B 159.34(15) no
N2B Ni1B N3B C14B 161.94(16) no
N4B Ni1B N3B C14B -15.36(16) no
N3B Ni1B N4B C19B -165.63(16) no
N1B Ni1B N4B C19B 12.44(16) no
N3B Ni1B N4B C16B 23.57(16) no
N1B Ni1B N4B C16B -158.36(16) no
C4B N1B C1B C20B -166.76(18) no
Ni1B N1B C1B C20B 15.3(3) no
C4B N1B C1B C2B 2.5(2) no
Ni1B N1B C1B C2B -175.50(12) no
N1B C1B C2B C3B -3.6(2) no
C20B C1B C2B C3B 165.77(18) no
N1B C1B C2B C25B -176.79(17) no
C20B C1B C2B C25B -7.4(3) no
C1B C2B C3B C4B 3.1(2) no
C25B C2B C3B C4B 175.96(18) no
C1B C2B C3B C21B -177.21(18) no
C25B C2B C3B C21B -4.3(3) no
C1B N1B C4B C5B -176.88(17) no
Ni1B N1B C4B C5B 1.0(3) no
C1B N1B C4B C3B -0.50(19) no
Ni1B N1B C4B C3B 177.33(12) no
C2B C3B C4B N1B -1.7(2) no
C21B C3B C4B N1B 178.61(19) no
C2B C3B C4B C5B 174.56(18) no
C21B C3B C4B C5B -5.2(3) no
N1B C4B C5B C6B 12.7(3) no
C3B C4B C5B C6B -163.04(18) no
N1B C4B C5B C49B -173.34(16) no
C3B C4B C5B C49B 10.9(3) no
C9B N2B C6B C5B 165.55(17) no
Ni1B N2B C6B C5B -19.7(3) no
C9B N2B C6B C7B -5.36(19) no
Ni1B N2B C6B C7B 169.43(12) no
C4B C5B C6B N2B -3.5(3) no
C49B C5B C6B N2B -177.54(16) no
C4B C5B C6B C7B 165.80(18) no
C49B C5B C6B C7B -8.2(3) no
N2B C6B C7B C8B 6.8(2) no
C5B C6B C7B C8B -163.64(19) no
N2B C6B C7B C22B -171.57(19) no
C5B C6B C7B C22B 18.0(3) no
C6B C7B C8B C9B -5.2(2) no
C22B C7B C8B C9B 173.28(18) no
C6B C7B C8B C31B 179.43(18) no
C22B C7B C8B C31B -2.1(3) no
C6B N2B C9B C10B 174.23(18) no
Ni1B N2B C9B C10B -0.8(3) no
C6B N2B C9B C8B 2.1(2) no
Ni1B N2B C9B C8B -172.90(12) no
C7B C8B C9B N2B 2.2(2) no
C31B C8B C9B N2B 177.76(17) no
C7B C8B C9B C10B -170.03(18) no
C31B C8B C9B C10B 5.6(3) no
N2B C9B C10B C11B -15.4(3) no
C8B C9B C10B C11B 155.83(18) no
C14B N3B C11B C10B -168.22(17) no
Ni1B N3B C11B C10B 16.0(3) no
C14B N3B C11B C12B 1.4(2) no
Ni1B N3B C11B C12B -174.40(12) no
C9B C10B C11B N3B 7.3(3) no
C9B C10B C11B C12B -161.08(18) no
N3B C11B C12B C13B -3.1(2) no
C10B C11B C12B C13B 166.69(18) no
N3B C11B C12B C37B -179.67(16) no
C10B C11B C12B C37B -9.9(3) no
C11B C12B C13B C14B 3.4(2) no
C37B C12B C13B C14B 179.75(18) no
C11B C12B C13B C23B -176.60(18) no
C37B C12B C13B C23B -0.2(3) no
C11B N3B C14B C15B -173.21(17) no
Ni1B N3B C14B C15B 2.3(3) no
C11B N3B C14B C13B 0.77(19) no
Ni1B N3B C14B C13B 176.25(12) no
C12B C13B C14B N3B -2.7(2) no
C23B C13B C14B N3B 177.27(19) no
C12B C13B C14B C15B 171.06(18) no
C23B C13B C14B C15B -9.0(3) no
N3B C14B C15B C16B 10.5(3) no
C13B C14B C15B C16B -162.41(18) no
N3B C14B C15B C55B -177.57(16) no
C13B C14B C15B C55B 9.5(3) no
C19B N4B C16B C15B 168.40(17) no
Ni1B N4B C16B C15B -19.3(3) no
C19B N4B C16B C17B -5.4(2) no
Ni1B N4B C16B C17B 166.91(13) no
C14B C15B C16B N4B -2.1(3) no
C55B C15B C16B N4B -173.91(17) no
C14B C15B C16B C17B 170.61(18) no
C55B C15B C16B C17B -1.2(3) no
N4B C16B C17B C18B 6.6(2) no
C15B C16B C17B C18B -166.94(19) no
N4B C16B C17B C24B -169.8(2) no
C15B C16B C17B C24B 16.7(3) no
C16B C17B C18B C19B -4.8(2) no
C24B C17B C18B C19B 171.81(19) no
C16B C17B C18B C43B -175.66(19) no
C24B C17B C18B C43B 1.0(3) no
C16B N4B C19B C20B 175.03(18) no
Ni1B N4B C19B C20B 2.5(3) no
C16B N4B C19B C18B 2.4(2) no
Ni1B N4B C19B C18B -170.16(13) no
C17B C18B C19B N4B 1.7(2) no
C43B C18B C19B N4B 173.11(17) no
C17B C18B C19B C20B -171.03(19) no
C43B C18B C19B C20B 0.4(3) no
N4B C19B C20B C1B -15.4(3) no
C18B C19B C20B C1B 156.35(19) no
N1B C1B C20B C19B 6.0(3) no
C2B C1B C20B C19B -161.90(19) no
C3B C2B C25B C26B -83.3(3) no
C1B C2B C25B C26B 88.4(2) no
C2B C25B C26B C27B 175.97(18) no
C25B C26B C27B C28B -173.84(19) no
C26B C27B C28B C29B 174.2(2) no
C27B C28B C29B C30B -68.6(3) no
C7B C8B C31B C32B 95.3(2) no
C9B C8B C31B C32B -79.3(2) no
C8B C31B C32B C33B 175.55(18) no
C31B C32B C33B C34B -60.4(3) no
C32B C33B C34B C35B -170.8(2) no
C33B C34B C35B C36B -176.4(2) no
C13B C12B C37B C38B -85.5(2) no
C11B C12B C37B C38B 90.3(2) no
C12B C37B C38B C39B 175.02(17) no
C37B C38B C39B C40B -178.77(18) no
C38B C39B C40B C41B 176.5(2) no
C39B C40B C41B C42B -64.1(3) no
C17B C18B C43B C44B 87.9(3) no
C19B C18B C43B C44B -81.5(2) no
C18B C43B C44B C45B 168.45(18) no
C43B C44B C45B C46B 176.71(19) no
C44B C45B C46B C47B 176.0(2) no
C45B C46B C47B C48B -177.2(2) no
C6B C5B C49B C50B 83.7(2) no
C4B C5B C49B C50B -90.5(2) no
C6B C5B C49B C54B -96.8(2) no
C4B C5B C49B C54B 89.0(2) no
C54B C49B C50B C51B 1.0(3) no
C5B C49B C50B C51B -179.47(18) no
C49B C50B C51B C52B 0.2(3) no
C50B C51B C52B C53B -1.0(3) no
C51B C52B C53B C54B 0.7(3) no
C52B C53B C54B C49B 0.5(3) no
C50B C49B C54B C53B -1.3(3) no
C5B C49B C54B C53B 179.15(19) no
C16B C15B C55B C60B 76.1(2) no
C14B C15B C55B C60B -96.0(2) no
C16B C15B C55B C56B -107.4(2) no
C14B C15B C55B C56B 80.5(2) no
C60B C55B C56B C57B 1.0(3) no
C15B C55B C56B C57B -175.69(19) no
C55B C56B C57B C58B -0.3(3) no
C56B C57B C58B C59B -0.5(3) no
C57B C58B C59B C60B 0.6(3) no
C58B C59B C60B C55B 0.1(3) no
C56B C55B C60B C59B -0.8(3) no
C15B C55B C60B C59B 175.80(18) no
